data_4326538
loop_
_publ_author_name
'Hui Chen'
'Cheng-Bing Ma'
'Da-Qiang Yuan'
'Ming-Qiang Hu'
'Hui-Min Wen'
'Qiu-Tian Liu'
'Chang-Neng Chen'

_publ_contact_author 'Chen, Changneng'
_publ_contact_author_email ccn@ms.fjirsm.ac.cn
_publ_contact_author_fax +86-591-83792395
_publ_contact_author_phone +86-591-83792395
_publ_section_title
;
 Syntheses, Structures, and Magnetic Properties of a Family of Tetra-,
 Hexa-, and Nonanuclear Mn/Ni Heterometallic Clusters
;
_journal_name_full 'Inorganic Chemistry'
_journal_page_first 10342
_journal_page_last 10352
_journal_paper_doi 10.1021/ic201403k
_journal_volume 50
_journal_year 2011
_chemical_formula_sum 'C84 H80 Cl2 Mn4 N16 Ni5 O24'
_chemical_formula_weight 2281.75
_chemical_name_systematic
; 
 ? 
;
_space_group_IT_number 2
_symmetry_cell_setting triclinic
_symmetry_space_group_name_Hall '-P 1'
_symmetry_space_group_name_H-M 'P -1'
_atom_sites_solution_hydrogens geom
_atom_sites_solution_primary direct
_atom_sites_solution_secondary difmap
_audit_creation_method SHELXL-97
_cell_angle_alpha 109.646(2)
_cell_angle_beta 98.1000(10)
_cell_angle_gamma 108.283(3)
_cell_formula_units_Z 2
_cell_length_a 16.097(4)
_cell_length_b 18.556(5)
_cell_length_c 22.290(6)
_cell_measurement_reflns_used 11361
_cell_measurement_temperature 123.1500
_cell_measurement_theta_max 27.4642
_cell_measurement_theta_min 2.1102
_cell_volume 5723(3)
_computing_cell_refinement 'Bruker XSCANS'
_computing_data_collection 'Bruker XSCANS'
_computing_data_reduction 'Bruker SHELXTL'
_computing_molecular_graphics 'Bruker SHELXTL'
_computing_publication_material 'Bruker SHELXTL'
_computing_structure_refinement 'SHELXL-97 (Sheldrick, 1997)'
_computing_structure_solution 'SHELXS-97 (Sheldrick, 1990)'
_diffrn_ambient_temperature 123.1500
_diffrn_measured_fraction_theta_full 27.4642
_diffrn_measured_fraction_theta_max 27.4642
_diffrn_measurement_device_type CCD
_diffrn_measurement_method CCD_Profile_fitting
_diffrn_radiation_monochromator graphite
_diffrn_radiation_source 'fine-focus sealed tube'
_diffrn_radiation_type MoK\a
_diffrn_radiation_wavelength 0.71073
_diffrn_reflns_av_R_equivalents 0.0373
_diffrn_reflns_av_sigmaI/netI 0.0810
_diffrn_reflns_limit_h_max 20
_diffrn_reflns_limit_h_min -20
_diffrn_reflns_limit_k_max 20
_diffrn_reflns_limit_k_min -24
_diffrn_reflns_limit_l_max 28
_diffrn_reflns_limit_l_min -27
_diffrn_reflns_number 44011
_diffrn_reflns_theta_full 27.45
_diffrn_reflns_theta_max 27.45
_diffrn_reflns_theta_min 2.02
_exptl_absorpt_coefficient_mu 1.342
_exptl_absorpt_correction_T_max 1.0000
_exptl_absorpt_correction_T_min 0.8
_exptl_absorpt_correction_type multi-scan
_exptl_absorpt_process_details 'SADABS (Sheldrick, 1996)'
_exptl_crystal_colour Black
_exptl_crystal_density_diffrn 1.324
_exptl_crystal_description Prism
_exptl_crystal_F_000 2324
_exptl_crystal_size_max 0.1800
_exptl_crystal_size_mid 0.1600
_exptl_crystal_size_min 0.0600
_platon_squeeze_details '                                                         '
_refine_diff_density_max 1.462
_refine_diff_density_min -1.614
_refine_diff_density_rms 0.134
_refine_ls_extinction_method none
_refine_ls_goodness_of_fit_ref 1.037
_refine_ls_hydrogen_treatment constr
_refine_ls_matrix_type full
_refine_ls_number_parameters 1172
_refine_ls_number_reflns 25489
_refine_ls_number_restraints 5
_refine_ls_restrained_S_all 1.037
_refine_ls_R_factor_all 0.0855
_refine_ls_R_factor_gt 0.0649
_refine_ls_shift/su_max 0.003
_refine_ls_shift/su_mean 0.000
_refine_ls_structure_factor_coef Fsqd
_refine_ls_weighting_details 'calc w=1/[\s^2^(Fo^2^)+(0.1219P)^2^+0.0000P] where P=(Fo^2^+2Fc^2^)/3'
_refine_ls_weighting_scheme calc
_refine_ls_wR_factor_gt 0.1878
_refine_ls_wR_factor_ref 0.2074
_reflns_number_gt 17957
_reflns_number_total 25489
_reflns_threshold_expression >2sigma(I)
_cod_data_source_file ic201403k_si_001_1.cif
_cod_data_source_block 1
_cod_original_cell_volume 5724(3)
_cod_database_code 4326538

loop_
_symmetry_equiv_pos_as_xyz
'x, y, z'
'-x, -y, -z'

loop_
_atom_site_label
_atom_site_type_symbol
_atom_site_fract_x
_atom_site_fract_y
_atom_site_fract_z
_atom_site_U_iso_or_equiv
_atom_site_adp_type
_atom_site_occupancy
_atom_site_symmetry_multiplicity
_atom_site_calc_flag
_atom_site_refinement_flags
_atom_site_disorder_assembly
_atom_site_disorder_group
Ni1 Ni -0.01557(4) 0.62614(3) 0.14894(3) 0.02796(13) Uani 1 1 d . . .
Ni2 Ni 0.11692(4) 0.51264(3) 0.17896(3) 0.02705(13) Uani 1 1 d . . .
Ni3 Ni 0.43059(4) 0.74529(3) 0.36854(3) 0.03007(13) Uani 1 1 d . . .
Ni4 Ni 0.10835(4) 0.80359(3) 0.41454(3) 0.03053(14) Uani 1 1 d . . .
Ni5 Ni -0.06606(4) 0.60320(3) 0.35154(3) 0.03011(13) Uani 1 1 d U . .
Mn1 Mn -0.19469(4) 0.56846(4) 0.20651(3) 0.03017(15) Uani 1 1 d . . .
Mn2 Mn 0.11967(4) 0.66570(4) 0.29562(3) 0.02674(14) Uani 1 1 d . I .
Mn3 Mn 0.28687(4) 0.83671(4) 0.32900(3) 0.02917(15) Uani 1 1 d . . .
Mn4 Mn 0.24612(4) 0.57312(4) 0.34184(3) 0.02947(15) Uani 1 1 d . . .
Cl2 Cl -0.15491(7) 0.50944(6) 0.09331(6) 0.0346(2) Uani 1 1 d . I .
Cl1 Cl -0.19441(8) 0.63882(7) 0.33282(6) 0.0408(3) Uani 1 1 d U I .
N1 N -0.0311(3) 0.6973(2) 0.09592(19) 0.0327(8) Uani 1 1 d . . .
N2 N 0.0950(2) 0.7333(2) 0.19932(18) 0.0289(7) Uani 1 1 d . I .
N3 N 0.0097(2) 0.40385(19) 0.11260(18) 0.0298(7) Uani 1 1 d . I .
N4 N 0.1075(2) 0.4395(2) 0.23168(18) 0.0314(8) Uani 1 1 d . I .
N5 N 0.1213(2) 0.5627(2) 0.10969(18) 0.0285(7) Uani 1 1 d . I .
N6 N 0.2202(2) 0.4849(2) 0.14279(18) 0.0319(8) Uani 1 1 d . I .
N7 N 0.4217(2) 0.6285(2) 0.31364(19) 0.0338(8) Uani 1 1 d . I .
N8 N 0.5363(3) 0.7720(2) 0.3254(2) 0.0359(8) Uani 1 1 d . J .
N9 N 0.5306(2) 0.7682(2) 0.45145(19) 0.0315(8) Uani 1 1 d . . .
N10 N 0.4495(2) 0.8630(2) 0.42738(19) 0.0312(8) Uani 1 1 d . J .
N11 N 0.2096(3) 0.8716(2) 0.50458(19) 0.0367(8) Uani 1 1 d . . .
N12 N 0.0604(3) 0.7385(2) 0.47021(19) 0.0335(8) Uani 1 1 d . J .
N13 N 0.0125(3) 0.8580(2) 0.42711(19) 0.0349(8) Uani 1 1 d . . .
N14 N 0.1532(2) 0.8933(2) 0.37788(19) 0.0320(8) Uani 1 1 d . J .
N15 N 0.0399(2) 0.5660(2) 0.36355(19) 0.0306(8) Uani 1 1 d . I .
N16 N -0.1199(2) 0.5058(2) 0.38022(19) 0.0321(8) Uani 1 1 d . J .
C1 C -0.2599(2) 0.66558(17) 0.14916(16) 0.0368(10) Uani 1 1 d G . .
C2 C -0.32900(17) 0.65744(17) 0.09923(16) 0.0442(11) Uani 1 1 d G H .
C3 C -0.3158(2) 0.7173(2) 0.07325(16) 0.0559(14) Uani 1 1 d G H .
H3A H -0.3630 0.7117 0.0391 0.067 Uiso 1 1 calc R . .
C4 C -0.2334(2) 0.7852(2) 0.09720(18) 0.0543(14) Uani 1 1 d G H .
C5 C -0.16430(18) 0.79339(16) 0.14713(18) 0.0477(13) Uani 1 1 d G H .
H5A H -0.1080 0.8399 0.1635 0.057 Uiso 1 1 calc R . .
C6 C -0.17752(18) 0.73356(18) 0.17311(15) 0.0390(10) Uani 1 1 d G H .
C7 C -0.4210(4) 0.5854(4) 0.0767(3) 0.0532(14) Uani 1 1 d . . .
H7A H -0.4517 0.5948 0.1124 0.064 Uiso 1 1 calc R A 2
H7B H -0.4594 0.5842 0.0373 0.064 Uiso 1 1 calc R A 2
C8 C -0.2194(4) 0.8518(4) 0.0693(4) 0.0628(8) Uani 1 1 d . . .
H8A H -0.1582 0.8950 0.0916 0.094 Uiso 1 1 calc R I .
H8B H -0.2648 0.8763 0.0770 0.094 Uiso 1 1 calc R . .
H8C H -0.2264 0.8265 0.0217 0.094 Uiso 1 1 calc R . .
C9 C -0.1050(3) 0.7410(3) 0.2279(3) 0.0363(10) Uani 1 1 d . . .
H9B H -0.0472 0.7853 0.2332 0.044 Uiso 1 1 calc R B 2
H9C H -0.1222 0.7582 0.2699 0.044 Uiso 1 1 calc R B 2
C10 C -0.0960(3) 0.6751(3) 0.0417(2) 0.0378(10) Uani 1 1 d . . .
H10A H -0.1450 0.6226 0.0252 0.045 Uiso 1 1 calc R I .
C11 C -0.0942(4) 0.7271(3) 0.0082(3) 0.0447(11) Uani 1 1 d . . .
H11A H -0.1415 0.7098 -0.0306 0.054 Uiso 1 1 calc R . .
C12 C -0.0235(4) 0.8035(3) 0.0317(3) 0.0485(13) Uani 1 1 d . . .
H12A H -0.0217 0.8396 0.0097 0.058 Uiso 1 1 calc R I .
C13 C 0.0445(4) 0.8267(3) 0.0876(3) 0.0452(12) Uani 1 1 d . . .
H13A H 0.0940 0.8789 0.1044 0.054 Uiso 1 1 calc R . .
C14 C 0.0401(3) 0.7728(3) 0.1195(2) 0.0361(10) Uani 1 1 d . . .
C15 C 0.1100(3) 0.7903(3) 0.1767(2) 0.0320(9) Uani 1 1 d . I .
H15A H 0.1630 0.8401 0.1963 0.038 Uiso 1 1 calc R . .
C16 C 0.0470(3) 0.3653(2) 0.2020(2) 0.0332(9) Uani 1 1 d . . .
H16A H 0.0405 0.3261 0.2214 0.040 Uiso 1 1 calc R I .
C17 C -0.0114(3) 0.3436(2) 0.1370(2) 0.0339(9) Uani 1 1 d . I .
C18 C -0.0832(4) 0.2662(3) 0.1009(3) 0.0445(12) Uani 1 1 d . . .
H18A H -0.0959 0.2247 0.1180 0.053 Uiso 1 1 calc R I .
C19 C -0.1349(4) 0.2516(3) 0.0400(3) 0.0494(13) Uani 1 1 d . . .
H19A H -0.1856 0.2006 0.0152 0.059 Uiso 1 1 calc R . .
C20 C -0.1116(4) 0.3124(3) 0.0159(3) 0.0427(11) Uani 1 1 d . . .
H20A H -0.1452 0.3025 -0.0267 0.051 Uiso 1 1 calc R I .
C21 C -0.0397(3) 0.3877(3) 0.0533(2) 0.0331(9) Uani 1 1 d . I .
H21A H -0.0253 0.4290 0.0359 0.040 Uiso 1 1 calc R . .
C22 C 0.1794(3) 0.5529(3) 0.0760(2) 0.0344(9) Uani 1 1 d . . .
H22A H 0.1834 0.5703 0.0406 0.041 Uiso 1 1 calc R I .
C23 C 0.2380(3) 0.5139(3) 0.0948(2) 0.0324(9) Uani 1 1 d . I .
C24 C 0.3062(3) 0.5033(3) 0.0657(3) 0.0404(11) Uani 1 1 d . . .
H24A H 0.3173 0.5228 0.0321 0.049 Uiso 1 1 calc R I .
C25 C 0.3585(3) 0.4639(3) 0.0858(3) 0.0439(12) Uani 1 1 d . . .
H25B H 0.4058 0.4567 0.0665 0.053 Uiso 1 1 calc R . .
C26 C 0.3406(3) 0.4356(3) 0.1341(3) 0.0451(12) Uani 1 1 d . . .
H26A H 0.3753 0.4086 0.1487 0.054 Uiso 1 1 calc R I .
C27 C 0.2701(3) 0.4473(3) 0.1614(2) 0.0352(10) Uani 1 1 d . I .
H27A H 0.2576 0.4274 0.1946 0.042 Uiso 1 1 calc R . .
C28 C 0.3942(3) 0.8908(3) 0.2475(2) 0.0350(10) Uani 1 1 d . . .
C29 C 0.4478(3) 0.9605(3) 0.2390(3) 0.0445(12) Uani 1 1 d . . .
C30 C 0.5140(4) 0.9553(3) 0.2067(3) 0.0509(13) Uani 1 1 d . . .
H30A H 0.5489 1.0028 0.2005 0.061 Uiso 1 1 calc R I .
C31 C 0.5324(4) 0.8838(3) 0.1827(3) 0.0491(13) Uani 1 1 d . . .
C32 C 0.4783(3) 0.8140(3) 0.1916(3) 0.0419(11) Uani 1 1 d . . .
H32A H 0.4895 0.7645 0.1763 0.050 Uiso 1 1 calc R I .
C33 C 0.4091(3) 0.8158(3) 0.2223(2) 0.0355(10) Uani 1 1 d . . .
C35 C 0.6058(4) 0.8788(4) 0.1493(4) 0.0628(8) Uani 1 1 d . . .
H35A H 0.6067 0.8232 0.1366 0.094 Uiso 1 1 calc R I .
H35B H 0.6648 0.9201 0.1799 0.094 Uiso 1 1 calc R . .
H35C H 0.5943 0.8900 0.1097 0.094 Uiso 1 1 calc R . .
C36 C 0.3499(3) 0.7406(3) 0.2296(2) 0.0365(10) Uani 1 1 d . . .
H36A H 0.2887 0.7180 0.1984 0.044 Uiso 1 1 calc R C 2
H36B H 0.3758 0.6976 0.2170 0.044 Uiso 1 1 calc R C 2
C37 C 0.4863(3) 0.6246(3) 0.2850(2) 0.0368(10) Uani 1 1 d . . .
H37A H 0.4906 0.5734 0.2612 0.044 Uiso 1 1 calc R . .
C38 C 0.5519(3) 0.7042(3) 0.2920(2) 0.0382(10) Uani 1 1 d . J .
C39 C 0.6278(3) 0.7111(3) 0.2668(3) 0.0493(13) Uani 1 1 d . . .
H39A H 0.6384 0.6631 0.2432 0.059 Uiso 1 1 calc R . .
C40 C 0.6865(4) 0.7885(4) 0.2769(3) 0.0580(15) Uani 1 1 d . . .
H40A H 0.7383 0.7944 0.2603 0.070 Uiso 1 1 calc R . .
C41 C 0.6709(4) 0.8578(3) 0.3107(3) 0.0520(14) Uani 1 1 d . . .
H41A H 0.7119 0.9117 0.3185 0.062 Uiso 1 1 calc R . .
C42 C 0.5932(3) 0.8465(3) 0.3333(3) 0.0436(11) Uani 1 1 d . J .
H42A H 0.5803 0.8937 0.3551 0.052 Uiso 1 1 calc R . .
C43 C 0.5749(3) 0.7206(3) 0.4616(3) 0.0388(10) Uani 1 1 d . . .
H43A H 0.5534 0.6645 0.4308 0.047 Uiso 1 1 calc R . .
C44 C 0.6489(3) 0.7494(3) 0.5137(3) 0.0442(11) Uani 1 1 d . . .
H44A H 0.6783 0.7139 0.5188 0.053 Uiso 1 1 calc R . .
C45 C 0.6807(3) 0.8307(3) 0.5592(3) 0.0456(12) Uani 1 1 d . . .
H45A H 0.7327 0.8518 0.5956 0.055 Uiso 1 1 calc R . .
C46 C 0.6365(3) 0.8814(3) 0.5514(3) 0.0404(11) Uani 1 1 d . . .
H46A H 0.6566 0.9369 0.5830 0.049 Uiso 1 1 calc R . .
C47 C 0.5625(3) 0.8495(3) 0.4967(2) 0.0345(9) Uani 1 1 d . . .
C48 C 0.5133(3) 0.8978(3) 0.4831(2) 0.0352(10) Uani 1 1 d . J .
H48A H 0.5269 0.9529 0.5135 0.042 Uiso 1 1 calc R . .
C49 C 0.3333(3) 0.5824(3) 0.4666(2) 0.0347(9) Uani 1 1 d . . .
C50 C 0.3758(3) 0.5405(3) 0.4938(3) 0.0383(10) Uani 1 1 d . . .
C51 C 0.4443(3) 0.5862(3) 0.5530(3) 0.0398(10) Uani 1 1 d . . .
H51A H 0.4709 0.5570 0.5719 0.048 Uiso 1 1 calc R I .
C52 C 0.4764(4) 0.6717(3) 0.5864(3) 0.0468(11) Uani 1 1 d U . .
C53 C 0.4337(3) 0.7125(3) 0.5575(2) 0.0361(10) Uani 1 1 d . . .
H53A H 0.4529 0.7711 0.5790 0.043 Uiso 1 1 calc R I .
C54 C 0.3651(3) 0.6700(3) 0.4991(2) 0.0328(9) Uani 1 1 d . . .
C55 C 0.3422(4) 0.4479(3) 0.4632(4) 0.0614(11) Uani 1 1 d . . .
H55A H 0.3081 0.4273 0.4163 0.074 Uiso 1 1 calc R D 2
H55B H 0.3951 0.4315 0.4641 0.074 Uiso 1 1 calc R D 2
C56 C 0.5511(4) 0.7191(4) 0.6490(4) 0.0628(8) Uani 1 1 d U . .
H56A H 0.5720 0.6807 0.6617 0.094 Uiso 1 1 calc R I .
H56B H 0.5288 0.7490 0.6841 0.094 Uiso 1 1 calc R . .
H56C H 0.6018 0.7590 0.6425 0.094 Uiso 1 1 calc R . .
C57 C 0.3207(3) 0.7143(3) 0.4682(2) 0.0312(9) Uani 1 1 d . . .
H57A H 0.2580 0.7014 0.4728 0.037 Uiso 1 1 calc R E 2
H57B H 0.3549 0.7750 0.4924 0.037 Uiso 1 1 calc R E 2
C58 C 0.2929(3) 0.9249(3) 0.5155(2) 0.0402(11) Uani 1 1 d . . .
H58A H 0.3058 0.9460 0.4830 0.048 Uiso 1 1 calc R I .
C59 C 0.3630(3) 0.9516(3) 0.5726(3) 0.0431(11) Uani 1 1 d . . .
H59A H 0.4230 0.9873 0.5776 0.052 Uiso 1 1 calc R . .
C60 C 0.3426(4) 0.9248(3) 0.6215(3) 0.0518(13) Uani 1 1 d . . .
H60A H 0.3878 0.9439 0.6618 0.062 Uiso 1 1 calc R I .
C61 C 0.2556(4) 0.8697(3) 0.6111(3) 0.0533(13) Uani 1 1 d . . .
H61A H 0.2400 0.8515 0.6445 0.064 Uiso 1 1 calc R . .
C62 C 0.1916(3) 0.8416(3) 0.5517(2) 0.0371(10) Uani 1 1 d . . .
C63 C 0.1038(3) 0.7744(3) 0.5329(2) 0.0383(10) Uani 1 1 d . J .
H63A H 0.0793 0.7576 0.5647 0.046 Uiso 1 1 calc R . .
C64 C -0.0615(3) 0.8346(3) 0.4470(3) 0.0422(11) Uani 1 1 d . . .
H64A H -0.0731 0.7899 0.4606 0.051 Uiso 1 1 calc R I .
C65 C -0.1241(4) 0.8744(3) 0.4487(3) 0.0498(13) Uani 1 1 d . . .
H65A H -0.1759 0.8575 0.4641 0.060 Uiso 1 1 calc R . .
C66 C -0.1082(4) 0.9377(3) 0.4274(3) 0.0491(13) Uani 1 1 d . . .
H66A H -0.1492 0.9651 0.4279 0.059 Uiso 1 1 calc R I .
C67 C -0.0321(4) 0.9613(3) 0.4054(3) 0.0474(12) Uani 1 1 d . . .
H67A H -0.0207 1.0047 0.3903 0.057 Uiso 1 1 calc R . .
C68 C 0.0272(3) 0.9213(3) 0.4055(2) 0.0359(10) Uani 1 1 d . . .
C69 C 0.1090(3) 0.9403(3) 0.3818(2) 0.0379(10) Uani 1 1 d . J .
H69A H 0.1283 0.9861 0.3698 0.045 Uiso 1 1 calc R . .
C70 C 0.0325(3) 0.5143(3) 0.3895(2) 0.0355(10) Uani 1 1 d . . .
H70A H 0.0820 0.5001 0.4022 0.043 Uiso 1 1 calc R J .
C71 C -0.0571(3) 0.4772(3) 0.3991(2) 0.0349(9) Uani 1 1 d . J .
C72 C -0.0766(4) 0.4184(3) 0.4250(3) 0.0444(11) Uani 1 1 d . . .
H72A H -0.0312 0.4002 0.4388 0.053 Uiso 1 1 calc R J .
C73 C -0.1643(4) 0.3859(3) 0.4307(3) 0.0482(13) Uani 1 1 d . J .
H73A H -0.1795 0.3452 0.4485 0.058 Uiso 1 1 calc R . .
C74 C -0.2283(4) 0.4133(3) 0.4104(3) 0.0463(12) Uani 1 1 d . . .
H74A H -0.2886 0.3911 0.4134 0.056 Uiso 1 1 calc R J .
C75 C -0.2043(3) 0.4743(3) 0.3852(3) 0.0393(11) Uani 1 1 d . J .
H75A H -0.2485 0.4936 0.3715 0.047 Uiso 1 1 calc R . .
C76 C -0.30268(19) 0.41037(16) 0.20822(17) 0.0353(10) Uani 1 1 d G . .
C77 C -0.22832(15) 0.39099(16) 0.22468(17) 0.0339(9) Uani 1 1 d G G .
C78 C -0.23898(17) 0.32528(19) 0.24368(19) 0.0433(11) Uani 1 1 d G G .
H78A H -0.1882 0.3120 0.2549 0.052 Uiso 1 1 calc R . .
C79 C -0.3240(2) 0.27894(19) 0.2462(2) 0.0515(13) Uani 1 1 d G G .
C80 C -0.39838(17) 0.2983(2) 0.2298(2) 0.0586(16) Uani 1 1 d G G .
H80A H -0.4565 0.2667 0.2315 0.070 Uiso 1 1 calc R . .
C81 C -0.38772(16) 0.3640(2) 0.2108(2) 0.0451(12) Uani 1 1 d G G .
C82 C -0.1370(3) 0.4405(2) 0.2214(2) 0.0323(9) Uani 1 1 d . . .
H82A H -0.0901 0.4291 0.2460 0.039 Uiso 1 1 calc R F 2
H82B H -0.1356 0.4216 0.1745 0.039 Uiso 1 1 calc R F 2
C83 C -0.3359(4) 0.2079(4) 0.2687(4) 0.0628(8) Uani 1 1 d . . .
H83A H -0.3999 0.1817 0.2669 0.094 Uiso 1 1 calc R I .
H83B H -0.2979 0.2298 0.3142 0.094 Uiso 1 1 calc R . .
H83C H -0.3175 0.1667 0.2393 0.094 Uiso 1 1 calc R . .
C84 C -0.4671(3) 0.3856(4) 0.1926(4) 0.0644(18) Uani 1 1 d D . .
H84A H -0.4494 0.4457 0.2187 0.097 Uiso 0.639(12) 1 calc PR G 1
H84B H -0.4777 0.3766 0.1453 0.097 Uiso 0.639(12) 1 calc PR G 1
H84C H -0.4850 0.3681 0.1440 0.097 Uiso 0.361(12) 1 d PR G 2
H84D H -0.5194 0.3542 0.2046 0.097 Uiso 0.361(12) 1 d PR G 2
O1 O -0.4133(3) 0.5057(3) 0.0604(2) 0.0705(12) Uani 1 1 d . H 2
H1 H -0.3814 0.5060 0.0939 0.085 Uiso 1 1 calc R H 2
O2 O -0.2775(2) 0.60832(19) 0.17486(17) 0.0381(7) Uani 1 1 d . I 2
O3 O -0.0903(2) 0.66559(17) 0.21694(16) 0.0313(6) Uani 1 1 d . I 2
O4 O -0.0205(2) 0.67661(18) 0.45092(15) 0.0350(7) Uani 1 1 d . J 2
O5 O 0.0217(2) 0.70020(17) 0.33343(15) 0.0320(6) Uani 1 1 d . I 2
O6 O 0.1568(2) 0.74285(17) 0.25204(15) 0.0314(6) Uani 1 1 d . I 2
O7 O 0.2138(2) 0.76605(16) 0.36981(15) 0.0296(6) Uani 1 1 d . I 2
O8 O 0.2280(2) 0.91528(17) 0.35650(16) 0.0334(7) Uani 1 1 d . J 2
O10 O 0.3269(2) 0.89392(18) 0.27641(17) 0.0377(7) Uani 1 1 d . I 2
O11 O 0.4031(2) 0.90634(17) 0.41292(17) 0.0360(7) Uani 1 1 d . J 2
O12 O 0.3404(2) 0.75680(17) 0.29602(14) 0.0296(6) Uani 1 1 d . I 2
O13 O 0.3172(2) 0.69116(16) 0.39889(14) 0.0290(6) Uani 1 1 d . I 2
O14 O 0.3617(2) 0.55856(17) 0.31111(17) 0.0371(7) Uani 1 1 d . I 2
O15 O 0.2856(4) 0.4099(3) 0.4956(3) 0.0941(13) Uani 1 1 d . I 2
H15 H 0.2400 0.4228 0.4944 0.141 Uiso 1 1 calc R I 2
O16 O 0.2620(2) 0.53985(17) 0.41184(15) 0.0346(7) Uani 1 1 d . I 2
O17 O 0.1636(2) 0.45756(18) 0.29071(15) 0.0351(7) Uani 1 1 d . I 2
O18 O 0.2128(2) 0.60544(17) 0.26867(15) 0.0305(6) Uani 1 1 d . I 2
O19 O 0.1203(2) 0.60365(18) 0.35391(17) 0.0339(7) Uani 1 1 d . I 2
O20 O 0.0606(2) 0.59042(18) 0.08888(15) 0.0306(6) Uani 1 1 d . I 2
O21 O 0.03511(19) 0.57849(16) 0.21433(14) 0.0280(6) Uani 1 1 d . I 2
O22 O -0.1139(2) 0.52861(17) 0.24773(15) 0.0315(6) Uani 1 1 d . I 2
O23 O -0.2977(2) 0.47087(19) 0.18569(18) 0.0388(7) Uani 1 1 d . I 2
O24 O -0.4500(9) 0.4669(9) 0.2224(9) 0.097(6) Uani 0.361(12) 1 d PD G 2
H24 H -0.4070 0.4942 0.2114 0.116 Uiso 0.361(12) 1 calc PR G 2
O25 O -0.5469(5) 0.3449(5) 0.2012(5) 0.078(3) Uani 0.639(12) 1 d PD G 1
H25 H -0.5400 0.3529 0.2413 0.093 Uiso 0.639(12) 1 calc PR G 1
C34 C 0.4313(4) 1.0387(3) 0.2647(4) 0.0614(11) Uani 1 1 d U . .
H34A H 0.4205 1.0473 0.3087 0.074 Uiso 1 1 calc R I .
H34B H 0.4869 1.0859 0.2708 0.074 Uiso 1 1 calc R . .
O9 O 0.3570(4) 1.0395(3) 0.2233(3) 0.0941(13) Uani 1 1 d DU I .
H9 H 0.3090 1.0013 0.2194 0.141 Uiso 1 1 calc RD . .

loop_
_atom_site_aniso_label
_atom_site_aniso_U_11
_atom_site_aniso_U_22
_atom_site_aniso_U_33
_atom_site_aniso_U_23
_atom_site_aniso_U_13
_atom_site_aniso_U_12
Ni1 0.0250(3) 0.0279(2) 0.0325(3) 0.0140(2) 0.0086(2) 0.0099(2)
Ni2 0.0253(3) 0.0255(2) 0.0306(3) 0.0117(2) 0.0085(2) 0.0094(2)
Ni3 0.0255(3) 0.0275(2) 0.0345(3) 0.0107(2) 0.0084(2) 0.0089(2)
Ni4 0.0307(3) 0.0258(2) 0.0330(3) 0.0101(2) 0.0090(2) 0.0100(2)
Ni5 0.0281(3) 0.0285(3) 0.0348(3) 0.0144(2) 0.0121(2) 0.0092(2)
Mn1 0.0246(3) 0.0292(3) 0.0381(4) 0.0160(3) 0.0095(3) 0.0092(3)
Mn2 0.0247(3) 0.0244(3) 0.0296(3) 0.0104(2) 0.0083(3) 0.0078(2)
Mn3 0.0243(3) 0.0252(3) 0.0355(4) 0.0127(3) 0.0069(3) 0.0065(2)
Mn4 0.0284(3) 0.0262(3) 0.0330(4) 0.0134(3) 0.0068(3) 0.0086(3)
Cl2 0.0290(5) 0.0335(5) 0.0365(6) 0.0119(4) 0.0068(4) 0.0093(4)
Cl1 0.0383(6) 0.0434(6) 0.0464(7) 0.0192(5) 0.0184(5) 0.0190(5)
N1 0.033(2) 0.0344(17) 0.037(2) 0.0185(16) 0.0103(16) 0.0162(16)
N2 0.0256(18) 0.0342(17) 0.0311(19) 0.0143(15) 0.0092(15) 0.0154(15)
N3 0.0255(17) 0.0223(15) 0.035(2) 0.0070(14) 0.0059(15) 0.0077(13)
N4 0.0288(19) 0.0336(17) 0.0300(19) 0.0106(15) 0.0079(15) 0.0126(15)
N5 0.0259(17) 0.0252(15) 0.0305(19) 0.0076(14) 0.0074(15) 0.0091(14)
N6 0.0238(18) 0.0360(18) 0.0298(19) 0.0080(15) 0.0051(15) 0.0105(15)
N7 0.0283(19) 0.0345(18) 0.038(2) 0.0142(16) 0.0078(16) 0.0127(15)
N8 0.032(2) 0.0377(18) 0.040(2) 0.0156(16) 0.0112(17) 0.0159(16)
N9 0.0282(18) 0.0279(16) 0.037(2) 0.0144(15) 0.0100(16) 0.0078(14)
N10 0.0259(18) 0.0284(16) 0.038(2) 0.0140(15) 0.0089(16) 0.0082(14)
N11 0.037(2) 0.0358(18) 0.032(2) 0.0104(16) 0.0082(17) 0.0118(16)
N12 0.035(2) 0.0289(16) 0.037(2) 0.0124(15) 0.0108(17) 0.0129(15)
N13 0.032(2) 0.0334(18) 0.036(2) 0.0081(15) 0.0109(16) 0.0150(16)
N14 0.0281(18) 0.0260(16) 0.037(2) 0.0103(15) 0.0066(16) 0.0078(14)
N15 0.0256(17) 0.0268(15) 0.036(2) 0.0111(14) 0.0134(15) 0.0057(14)
N16 0.0305(19) 0.0277(16) 0.036(2) 0.0122(15) 0.0112(16) 0.0084(15)
C1 0.036(2) 0.041(2) 0.045(3) 0.022(2) 0.018(2) 0.023(2)
C2 0.048(3) 0.055(3) 0.044(3) 0.024(2) 0.018(2) 0.032(3)
C3 0.051(3) 0.074(4) 0.065(4) 0.039(3) 0.022(3) 0.038(3)
C4 0.059(4) 0.064(3) 0.072(4) 0.042(3) 0.033(3) 0.040(3)
C5 0.043(3) 0.047(3) 0.071(4) 0.034(3) 0.024(3) 0.026(2)
C6 0.036(2) 0.041(2) 0.052(3) 0.023(2) 0.020(2) 0.021(2)
C7 0.047(3) 0.061(3) 0.048(3) 0.017(3) 0.009(3) 0.025(3)
C8 0.0479(17) 0.0661(18) 0.079(2) 0.0405(16) 0.0159(14) 0.0163(14)
C9 0.032(2) 0.0294(19) 0.050(3) 0.0175(19) 0.015(2) 0.0111(18)
C10 0.033(2) 0.037(2) 0.043(3) 0.018(2) 0.003(2) 0.0143(19)
C11 0.046(3) 0.052(3) 0.041(3) 0.024(2) 0.007(2) 0.023(2)
C12 0.053(3) 0.050(3) 0.058(3) 0.035(3) 0.013(3) 0.025(3)
C13 0.042(3) 0.038(2) 0.055(3) 0.024(2) 0.008(2) 0.012(2)
C14 0.042(3) 0.035(2) 0.036(2) 0.0184(19) 0.015(2) 0.015(2)
C15 0.028(2) 0.0280(18) 0.038(2) 0.0145(17) 0.0054(18) 0.0078(16)
C16 0.034(2) 0.0253(18) 0.038(2) 0.0138(17) 0.0111(19) 0.0063(17)
C17 0.033(2) 0.0266(19) 0.044(3) 0.0164(18) 0.012(2) 0.0107(17)
C18 0.045(3) 0.031(2) 0.049(3) 0.017(2) 0.003(2) 0.006(2)
C19 0.044(3) 0.028(2) 0.055(3) 0.011(2) -0.003(2) 0.001(2)
C20 0.043(3) 0.042(2) 0.036(3) 0.013(2) 0.001(2) 0.016(2)
C21 0.034(2) 0.0289(19) 0.034(2) 0.0112(17) 0.0075(19) 0.0113(18)
C22 0.029(2) 0.037(2) 0.033(2) 0.0131(18) 0.0089(18) 0.0086(18)
C23 0.022(2) 0.035(2) 0.036(2) 0.0136(18) 0.0074(18) 0.0072(17)
C24 0.030(2) 0.051(3) 0.039(3) 0.017(2) 0.009(2) 0.016(2)
C25 0.035(3) 0.048(3) 0.044(3) 0.011(2) 0.016(2) 0.017(2)
C26 0.038(3) 0.048(3) 0.045(3) 0.012(2) 0.006(2) 0.021(2)
C27 0.039(2) 0.034(2) 0.035(2) 0.0109(18) 0.010(2) 0.0196(19)
C28 0.026(2) 0.035(2) 0.040(3) 0.0179(19) 0.0059(19) 0.0051(17)
C29 0.032(2) 0.038(2) 0.063(3) 0.026(2) 0.011(2) 0.008(2)
C30 0.038(3) 0.046(3) 0.064(4) 0.031(3) 0.013(3) 0.001(2)
C31 0.041(3) 0.048(3) 0.055(3) 0.023(2) 0.020(3) 0.008(2)
C32 0.040(3) 0.046(2) 0.042(3) 0.020(2) 0.019(2) 0.014(2)
C33 0.029(2) 0.034(2) 0.039(3) 0.0136(18) 0.0076(19) 0.0083(18)
C35 0.0479(17) 0.0661(18) 0.079(2) 0.0405(16) 0.0159(14) 0.0163(14)
C36 0.039(3) 0.037(2) 0.035(2) 0.0136(19) 0.013(2) 0.016(2)
C37 0.030(2) 0.036(2) 0.040(3) 0.0069(19) 0.0077(19) 0.0171(18)
C38 0.032(2) 0.044(2) 0.039(3) 0.016(2) 0.009(2) 0.016(2)
C39 0.033(3) 0.054(3) 0.053(3) 0.010(2) 0.019(2) 0.018(2)
C40 0.037(3) 0.063(3) 0.063(4) 0.015(3) 0.023(3) 0.012(3)
C41 0.034(3) 0.049(3) 0.062(4) 0.016(3) 0.019(3) 0.006(2)
C42 0.040(3) 0.039(2) 0.054(3) 0.021(2) 0.020(2) 0.014(2)
C43 0.036(3) 0.039(2) 0.049(3) 0.021(2) 0.018(2) 0.019(2)
C44 0.037(3) 0.046(3) 0.051(3) 0.021(2) 0.010(2) 0.018(2)
C45 0.033(3) 0.044(2) 0.054(3) 0.022(2) 0.002(2) 0.010(2)
C46 0.032(2) 0.033(2) 0.046(3) 0.014(2) 0.006(2) 0.0050(19)
C47 0.027(2) 0.031(2) 0.044(3) 0.0163(19) 0.0098(19) 0.0084(17)
C48 0.029(2) 0.0277(19) 0.043(3) 0.0119(18) 0.010(2) 0.0073(17)
C49 0.035(2) 0.036(2) 0.041(3) 0.0211(19) 0.017(2) 0.0154(19)
C50 0.037(2) 0.039(2) 0.048(3) 0.026(2) 0.015(2) 0.017(2)
C51 0.033(2) 0.046(2) 0.052(3) 0.028(2) 0.015(2) 0.019(2)
C52 0.037(2) 0.059(3) 0.066(3) 0.039(2) 0.0251(16) 0.026(2)
C53 0.032(2) 0.042(2) 0.033(2) 0.0164(19) 0.0095(19) 0.0097(19)
C54 0.028(2) 0.036(2) 0.035(2) 0.0151(18) 0.0125(18) 0.0107(18)
C55 0.053(2) 0.046(2) 0.104(4) 0.042(2) 0.044(2) 0.0205(19)
C56 0.0479(17) 0.0661(18) 0.079(2) 0.0405(16) 0.0159(14) 0.0163(14)
C57 0.029(2) 0.034(2) 0.030(2) 0.0136(17) 0.0080(18) 0.0106(17)
C58 0.042(3) 0.029(2) 0.039(3) 0.0077(18) 0.008(2) 0.0094(19)
C59 0.038(3) 0.029(2) 0.045(3) 0.0055(19) 0.007(2) 0.0044(19)
C60 0.050(3) 0.042(3) 0.043(3) 0.009(2) -0.004(2) 0.009(2)
C61 0.056(3) 0.054(3) 0.039(3) 0.018(2) 0.003(3) 0.014(3)
C62 0.041(3) 0.035(2) 0.030(2) 0.0118(18) 0.010(2) 0.0092(19)
C63 0.041(3) 0.043(2) 0.035(3) 0.019(2) 0.014(2) 0.017(2)
C64 0.040(3) 0.037(2) 0.054(3) 0.017(2) 0.021(2) 0.017(2)
C65 0.037(3) 0.045(3) 0.063(4) 0.012(2) 0.019(3) 0.018(2)
C66 0.040(3) 0.049(3) 0.063(4) 0.020(3) 0.013(3) 0.027(2)
C67 0.045(3) 0.042(2) 0.055(3) 0.018(2) 0.007(2) 0.021(2)
C68 0.042(3) 0.0256(19) 0.035(2) 0.0069(17) 0.010(2) 0.0124(18)
C69 0.037(2) 0.030(2) 0.045(3) 0.0140(19) 0.008(2) 0.0122(19)
C70 0.032(2) 0.0273(19) 0.043(3) 0.0140(18) 0.005(2) 0.0085(17)
C71 0.032(2) 0.032(2) 0.040(3) 0.0156(18) 0.012(2) 0.0091(18)
C72 0.045(3) 0.046(3) 0.053(3) 0.028(2) 0.017(2) 0.021(2)
C73 0.051(3) 0.043(3) 0.063(4) 0.031(3) 0.030(3) 0.017(2)
C74 0.036(3) 0.042(2) 0.063(4) 0.028(2) 0.022(3) 0.008(2)
C75 0.035(2) 0.038(2) 0.047(3) 0.017(2) 0.023(2) 0.0118(19)
C76 0.035(2) 0.0263(19) 0.043(3) 0.0134(18) 0.012(2) 0.0092(18)
C77 0.036(2) 0.0263(18) 0.038(2) 0.0107(17) 0.0105(19) 0.0130(18)
C78 0.036(3) 0.037(2) 0.065(3) 0.029(2) 0.015(2) 0.014(2)
C79 0.038(3) 0.049(3) 0.069(4) 0.037(3) 0.009(3) 0.007(2)
C80 0.032(3) 0.058(3) 0.098(5) 0.051(3) 0.021(3) 0.009(2)
C81 0.029(2) 0.045(3) 0.066(4) 0.030(2) 0.018(2) 0.011(2)
C82 0.031(2) 0.0262(18) 0.039(2) 0.0123(17) 0.0116(19) 0.0108(17)
C83 0.0479(17) 0.0661(18) 0.079(2) 0.0405(16) 0.0159(14) 0.0163(14)
C84 0.023(2) 0.061(3) 0.116(6) 0.046(4) 0.019(3) 0.013(2)
O1 0.061(3) 0.077(3) 0.062(3) 0.018(2) 0.003(2) 0.028(2)
O2 0.0285(16) 0.0388(16) 0.051(2) 0.0217(15) 0.0141(15) 0.0126(13)
O3 0.0278(15) 0.0273(13) 0.0430(18) 0.0149(13) 0.0152(13) 0.0128(12)
O4 0.0345(17) 0.0311(14) 0.0336(17) 0.0126(12) 0.0127(14) 0.0045(13)
O5 0.0310(16) 0.0263(13) 0.0387(17) 0.0139(12) 0.0142(14) 0.0085(12)
O6 0.0246(15) 0.0291(13) 0.0337(16) 0.0127(12) 0.0030(12) 0.0042(12)
O7 0.0278(15) 0.0263(13) 0.0323(16) 0.0105(12) 0.0108(13) 0.0080(12)
O8 0.0269(15) 0.0246(13) 0.0456(19) 0.0133(13) 0.0119(14) 0.0063(12)
O10 0.0292(16) 0.0332(15) 0.051(2) 0.0210(14) 0.0126(15) 0.0080(13)
O11 0.0266(15) 0.0268(13) 0.0443(19) 0.0104(13) 0.0001(14) 0.0061(12)
O12 0.0300(15) 0.0298(13) 0.0284(15) 0.0109(12) 0.0107(12) 0.0106(12)
O13 0.0292(15) 0.0277(13) 0.0313(16) 0.0146(12) 0.0104(13) 0.0087(12)
O14 0.0352(17) 0.0266(14) 0.047(2) 0.0148(13) 0.0108(15) 0.0095(13)
O15 0.078(2) 0.097(3) 0.157(4) 0.089(3) 0.053(2) 0.048(2)
O16 0.0377(17) 0.0298(14) 0.0305(16) 0.0118(12) 0.0060(14) 0.0078(13)
O17 0.0372(17) 0.0299(14) 0.0329(17) 0.0128(12) 0.0006(14) 0.0101(13)
O18 0.0289(15) 0.0301(13) 0.0323(16) 0.0152(12) 0.0078(13) 0.0086(12)
O19 0.0231(15) 0.0329(14) 0.0483(19) 0.0187(14) 0.0133(14) 0.0102(12)
O20 0.0297(16) 0.0369(15) 0.0300(16) 0.0159(13) 0.0100(13) 0.0155(13)
O21 0.0286(15) 0.0266(13) 0.0305(15) 0.0142(11) 0.0100(12) 0.0093(12)
O22 0.0263(15) 0.0278(13) 0.0382(17) 0.0136(12) 0.0078(13) 0.0080(12)
O23 0.0326(17) 0.0350(15) 0.050(2) 0.0203(14) 0.0119(15) 0.0111(13)
O24 0.055(9) 0.131(15) 0.131(15) 0.065(12) 0.045(9) 0.048(9)
O25 0.058(5) 0.088(5) 0.109(7) 0.058(5) 0.030(5) 0.033(4)
C34 0.053(2) 0.046(2) 0.104(4) 0.042(2) 0.044(2) 0.0205(19)
O9 0.078(2) 0.097(3) 0.157(4) 0.089(3) 0.053(2) 0.048(2)

loop_
_atom_type_symbol
_atom_type_description
_atom_type_scat_dispersion_real
_atom_type_scat_dispersion_imag
_atom_type_scat_source
C C 0.0033 0.0016 'International Tables Vol C Tables 4.2.6.8 and 6.1.1.4'
H H 0.0000 0.0000 'International Tables Vol C Tables 4.2.6.8 and 6.1.1.4'
N N 0.0061 0.0033 'International Tables Vol C Tables 4.2.6.8 and 6.1.1.4'
O O 0.0106 0.0060 'International Tables Vol C Tables 4.2.6.8 and 6.1.1.4'
Cl Cl 0.1484 0.1585 'International Tables Vol C Tables 4.2.6.8 and 6.1.1.4'
Mn Mn 0.3368 0.7283 'International Tables Vol C Tables 4.2.6.8 and 6.1.1.4'
Ni Ni 0.3393 1.1124 'International Tables Vol C Tables 4.2.6.8 and 6.1.1.4'

loop_
_geom_angle_atom_site_label_1
_geom_angle_atom_site_label_2
_geom_angle_atom_site_label_3
_geom_angle
N2 Ni1 O20 86.45(13)
N2 Ni1 N1 77.74(15)
O20 Ni1 N1 85.58(13)
N2 Ni1 O21 87.59(13)
O20 Ni1 O21 90.34(11)
N1 Ni1 O21 164.98(13)
N2 Ni1 O3 91.62(12)
O20 Ni1 O3 176.93(12)
N1 Ni1 O3 96.35(13)
O21 Ni1 O3 87.19(11)
N2 Ni1 Cl2 173.68(10)
O20 Ni1 Cl2 98.96(9)
N1 Ni1 Cl2 99.30(11)
O21 Ni1 Cl2 95.60(8)
O3 Ni1 Cl2 83.11(9)
N5 Ni2 N4 167.82(13)
N5 Ni2 N6 79.63(15)
N4 Ni2 N6 93.69(15)
N5 Ni2 N3 91.50(14)
N4 Ni2 N3 79.10(15)
N6 Ni2 N3 96.87(14)
N5 Ni2 O18 107.16(12)
N4 Ni2 O18 82.93(13)
N6 Ni2 O18 90.80(13)
N3 Ni2 O18 160.86(13)
N5 Ni2 O21 86.40(12)
N4 Ni2 O21 102.18(12)
N6 Ni2 O21 161.11(13)
N3 Ni2 O21 96.13(12)
O18 Ni2 O21 81.19(11)
N10 Ni3 N7 175.39(15)
N10 Ni3 N8 99.02(15)
N7 Ni3 N8 78.93(15)
N10 Ni3 N9 79.50(14)
N7 Ni3 N9 96.20(14)
N8 Ni3 N9 86.02(15)
N10 Ni3 O13 93.48(13)
N7 Ni3 O13 88.63(13)
N8 Ni3 O13 167.49(13)
N9 Ni3 O13 96.70(13)
N10 Ni3 O12 85.90(13)
N7 Ni3 O12 98.27(13)
N8 Ni3 O12 92.19(14)
N9 Ni3 O12 164.80(12)
O13 Ni3 O12 88.30(11)
O5 Ni4 N12 86.34(14)
O5 Ni4 N14 104.40(14)
N12 Ni4 N14 165.31(14)
O5 Ni4 N11 156.69(14)
N12 Ni4 N11 78.61(16)
N14 Ni4 N11 93.88(15)
O5 Ni4 N13 94.31(14)
N12 Ni4 N13 90.37(15)
N14 Ni4 N13 79.01(15)
N11 Ni4 N13 103.40(15)
O5 Ni4 O7 81.80(11)
N12 Ni4 O7 111.96(13)
N14 Ni4 O7 79.95(12)
N11 Ni4 O7 87.40(13)
N13 Ni4 O7 156.90(14)
O5 Ni4 Mn2 41.66(8)
N12 Ni4 Mn2 101.03(10)
N14 Ni4 Mn2 93.64(10)
N11 Ni4 Mn2 124.12(11)
N13 Ni4 Mn2 132.38(11)
O7 Ni4 Mn2 40.17(7)
O4 Ni5 N15 87.73(14)
O4 Ni5 N16 85.14(13)
N15 Ni5 N16 77.72(14)
O4 Ni5 O5 89.71(12)
N15 Ni5 O5 87.48(13)
N16 Ni5 O5 164.49(14)
O4 Ni5 O22 178.95(12)
N15 Ni5 O22 93.02(13)
N16 Ni5 O22 95.74(13)
O5 Ni5 O22 89.58(12)
O4 Ni5 Cl1 94.96(10)
N15 Ni5 Cl1 176.76(10)
N16 Ni5 Cl1 100.68(11)
O5 Ni5 Cl1 94.32(9)
O22 Ni5 Cl1 84.31(9)
O2 Mn1 O23 85.79(14)
O2 Mn1 O22 173.78(14)
O23 Mn1 O22 92.28(13)
O2 Mn1 O3 91.98(13)
O23 Mn1 O3 173.34(15)
O22 Mn1 O3 90.57(13)
O2 Mn1 Cl2 96.16(11)
O23 Mn1 Cl2 94.21(11)
O22 Mn1 Cl2 89.87(10)
O3 Mn1 Cl2 79.77(9)
O2 Mn1 Cl1 93.91(11)
O23 Mn1 Cl1 94.77(11)
O22 Mn1 Cl1 80.35(10)
O3 Mn1 Cl1 91.64(10)
Cl2 Mn1 Cl1 166.96(4)
O21 Mn2 O6 92.19(12)
O21 Mn2 O7 170.11(12)
O6 Mn2 O7 78.02(12)
O21 Mn2 O19 100.96(12)
O6 Mn2 O19 163.41(13)
O7 Mn2 O19 88.44(13)
O21 Mn2 O5 94.86(12)
O6 Mn2 O5 100.45(12)
O7 Mn2 O5 88.36(12)
O19 Mn2 O5 88.57(12)
O21 Mn2 O18 84.50(12)
O6 Mn2 O18 95.41(12)
O7 Mn2 O18 94.94(12)
O19 Mn2 O18 76.04(12)
O5 Mn2 O18 164.14(11)
O21 Mn2 Ni4 135.59(9)
O6 Mn2 Ni4 91.00(9)
O7 Mn2 Ni4 47.21(8)
O19 Mn2 Ni4 86.66(9)
O5 Mn2 Ni4 41.18(8)
O18 Mn2 Ni4 139.17(8)
O21 Mn2 Mn3 133.41(9)
O6 Mn2 Mn3 43.61(9)
O7 Mn2 Mn3 36.82(9)
O19 Mn2 Mn3 120.63(9)
O5 Mn2 Mn3 105.47(8)
O18 Mn2 Mn3 86.04(8)
Ni4 Mn2 Mn3 71.34(2)
O10 Mn3 O12 94.06(13)
O10 Mn3 O8 84.01(13)
O12 Mn3 O8 176.28(14)
O10 Mn3 O7 165.88(14)
O12 Mn3 O7 90.50(12)
O8 Mn3 O7 90.65(12)
O10 Mn3 O11 97.43(14)
O12 Mn3 O11 89.14(12)
O8 Mn3 O11 94.25(13)
O7 Mn3 O11 95.98(13)
O10 Mn3 O6 95.46(13)
O12 Mn3 O6 86.81(12)
O8 Mn3 O6 90.20(12)
O7 Mn3 O6 71.44(12)
O11 Mn3 O6 166.73(12)
O10 Mn3 Mn2 132.07(11)
O12 Mn3 Mn2 78.92(9)
O8 Mn3 Mn2 100.00(9)
O7 Mn3 Mn2 36.21(9)
O11 Mn3 Mn2 129.37(9)
O6 Mn3 Mn2 37.38(8)
O16 Mn4 O17 84.63(13)
O16 Mn4 O13 93.30(13)
O17 Mn4 O13 172.79(13)
O16 Mn4 O18 172.51(13)
O17 Mn4 O18 92.43(13)
O13 Mn4 O18 88.78(12)
O16 Mn4 O14 96.16(14)
O17 Mn4 O14 95.48(13)
O13 Mn4 O14 91.60(12)
O18 Mn4 O14 90.97(13)
O16 Mn4 O19 99.25(13)
O17 Mn4 O19 87.74(12)
O13 Mn4 O19 85.79(11)
O18 Mn4 O19 73.71(12)
O14 Mn4 O19 164.49(12)
Ni1 Cl2 Mn1 83.15(4)
Ni5 Cl1 Mn1 81.86(4)
C10 N1 C14 119.2(4)
C10 N1 Ni1 127.8(3)
C14 N1 Ni1 112.8(3)
C15 N2 O6 119.8(4)
C15 N2 Ni1 118.6(3)
O6 N2 Ni1 121.3(2)
C21 N3 C17 118.5(4)
C21 N3 Ni2 128.9(3)
C17 N3 Ni2 112.5(3)
C16 N4 O17 116.3(4)
C16 N4 Ni2 115.8(3)
O17 N4 Ni2 127.5(3)
C22 N5 O20 117.7(4)
C22 N5 Ni2 115.4(3)
O20 N5 Ni2 125.8(3)
C27 N6 C23 119.0(4)
C27 N6 Ni2 128.9(3)
C23 N6 Ni2 112.0(3)
C37 N7 O14 118.7(4)
C37 N7 Ni3 115.9(3)
O14 N7 Ni3 125.0(3)
C42 N8 C38 119.2(4)
C42 N8 Ni3 127.7(3)
C38 N8 Ni3 112.7(3)
C43 N9 C47 117.8(4)
C43 N9 Ni3 130.1(3)
C47 N9 Ni3 111.4(3)
C48 N10 O11 118.9(3)
C48 N10 Ni3 115.7(3)
O11 N10 Ni3 125.4(3)
C58 N11 C62 118.1(4)
C58 N11 Ni4 127.5(3)
C62 N11 Ni4 112.7(3)
C63 N12 O4 118.1(4)
C63 N12 Ni4 115.0(3)
O4 N12 Ni4 124.8(3)
C64 N13 C68 118.6(4)
C64 N13 Ni4 128.4(3)
C68 N13 Ni4 112.7(3)
C69 N14 O8 114.5(4)
C69 N14 Ni4 115.5(3)
O8 N14 Ni4 129.6(3)
C70 N15 O19 119.8(4)
C70 N15 Ni5 117.4(3)
O19 N15 Ni5 122.0(3)
C75 N16 C71 119.3(4)
C75 N16 Ni5 127.6(3)
C71 N16 Ni5 113.0(3)
O2 C1 C2 117.7(2)
O2 C1 C6 122.2(2)
C2 C1 C6 120.0
C3 C2 C1 120.0
C3 C2 C7 120.7(3)
C1 C2 C7 119.2(3)
C2 C3 C4 120.0
C2 C3 H3A 120.0
C4 C3 H3A 120.0
C5 C4 C3 120.0
C5 C4 C8 120.0(3)
C3 C4 C8 120.0(3)
C4 C5 C6 120.0
C4 C5 H5A 120.0
C6 C5 H5A 120.0
C5 C6 C1 120.0
C5 C6 C9 121.5(3)
C1 C6 C9 118.5(3)
O1 C7 C2 112.9(4)
O1 C7 H7A 109.0
C2 C7 H7A 109.0
O1 C7 H7B 109.0
C2 C7 H7B 109.0
H7A C7 H7B 107.8
C4 C8 H8A 109.5
C4 C8 H8B 109.5
H8A C8 H8B 109.5
C4 C8 H8C 109.5
H8A C8 H8C 109.5
H8B C8 H8C 109.5
O3 C9 C6 113.8(4)
O3 C9 H9B 108.8
C6 C9 H9B 108.8
O3 C9 H9C 108.8
C6 C9 H9C 108.8
H9B C9 H9C 107.7
N1 C10 C11 121.8(4)
N1 C10 H10A 119.1
C11 C10 H10A 119.1
C12 C11 C10 119.6(5)
C12 C11 H11A 120.2
C10 C11 H11A 120.2
C13 C12 C11 119.0(5)
C13 C12 H12A 120.5
C11 C12 H12A 120.5
C12 C13 C14 119.5(5)
C12 C13 H13A 120.2
C14 C13 H13A 120.2
N1 C14 C13 120.9(4)
N1 C14 C15 115.5(4)
C13 C14 C15 123.5(4)
N2 C15 C14 115.1(4)
N2 C15 H15A 122.5
C14 C15 H15A 122.5
N4 C16 C17 117.0(4)
N4 C16 H16A 121.5
C17 C16 H16A 121.5
N3 C17 C18 121.8(4)
N3 C17 C16 115.4(4)
C18 C17 C16 122.8(4)
C19 C18 C17 118.6(5)
C19 C18 H18A 120.7
C17 C18 H18A 120.7
C18 C19 C20 118.7(4)
C18 C19 H19A 120.6
C20 C19 H19A 120.6
C19 C20 C21 120.4(5)
C19 C20 H20A 119.8
C21 C20 H20A 119.8
N3 C21 C20 121.9(4)
N3 C21 H21A 119.1
C20 C21 H21A 119.1
N5 C22 C23 116.8(4)
N5 C22 H22A 121.6
C23 C22 H22A 121.6
N6 C23 C24 120.8(4)
N6 C23 C22 115.9(4)
C24 C23 C22 123.2(4)
C23 C24 C25 119.7(5)
C23 C24 H24A 120.2
C25 C24 H24A 120.2
C26 C25 C24 119.1(5)
C26 C25 H25B 120.4
C24 C25 H25B 120.4
C25 C26 C27 118.7(5)
C25 C26 H26A 120.6
C27 C26 H26A 120.6
N6 C27 C26 122.6(5)
N6 C27 H27A 118.7
C26 C27 H27A 118.7
O10 C28 C29 120.0(4)
O10 C28 C33 120.6(4)
C29 C28 C33 119.3(4)
C30 C29 C28 119.4(5)
C30 C29 C34 121.4(5)
C28 C29 C34 119.2(5)
C29 C30 C31 123.2(5)
C29 C30 H30A 118.4
C31 C30 H30A 118.4
C30 C31 C32 117.0(5)
C30 C31 C35 123.2(5)
C32 C31 C35 119.8(5)
C33 C32 C31 121.7(5)
C33 C32 H32A 119.1
C31 C32 H32A 119.1
C32 C33 C28 119.3(4)
C32 C33 C36 121.4(4)
C28 C33 C36 119.3(4)
C31 C35 H35A 109.5
C31 C35 H35B 109.5
H35A C35 H35B 109.5
C31 C35 H35C 109.5
H35A C35 H35C 109.5
H35B C35 H35C 109.5
O12 C36 C33 113.6(4)
O12 C36 H36A 108.8
C33 C36 H36A 108.8
O12 C36 H36B 108.8
C33 C36 H36B 108.8
H36A C36 H36B 107.7
N7 C37 C38 115.7(4)
N7 C37 H37A 122.2
C38 C37 H37A 122.2
N8 C38 C39 121.2(5)
N8 C38 C37 116.1(4)
C39 C38 C37 122.7(4)
C40 C39 C38 118.5(5)
C40 C39 H39A 120.7
C38 C39 H39A 120.7
C39 C40 C41 120.6(5)
C39 C40 H40A 119.7
C41 C40 H40A 119.7
C40 C41 C42 118.0(5)
C40 C41 H41A 121.0
C42 C41 H41A 121.0
N8 C42 C41 122.5(5)
N8 C42 H42A 118.8
C41 C42 H42A 118.8
N9 C43 C44 123.1(4)
N9 C43 H43A 118.5
C44 C43 H43A 118.5
C43 C44 C45 119.3(5)
C43 C44 H44A 120.4
C45 C44 H44A 120.4
C44 C45 C46 119.6(5)
C44 C45 H45A 120.2
C46 C45 H45A 120.2
C45 C46 C47 118.8(4)
C45 C46 H46A 120.6
C47 C46 H46A 120.6
N9 C47 C46 121.4(4)
N9 C47 C48 115.5(4)
C46 C47 C48 123.1(4)
N10 C48 C47 117.3(4)
N10 C48 H48A 121.3
C47 C48 H48A 121.3
O16 C49 C50 120.6(4)
O16 C49 C54 120.8(4)
C50 C49 C54 118.6(5)
C51 C50 C49 118.6(4)
C51 C50 C55 120.4(5)
C49 C50 C55 120.7(5)
C52 C51 C50 124.3(5)
C52 C51 H51A 117.9
C50 C51 H51A 117.9
C51 C52 C53 116.1(5)
C51 C52 C56 123.0(5)
C53 C52 C56 120.9(5)
C54 C53 C52 121.9(5)
C54 C53 H53A 119.0
C52 C53 H53A 119.0
C53 C54 C49 120.6(4)
C53 C54 C57 121.5(4)
C49 C54 C57 117.9(4)
O15 C55 C50 113.1(5)
O15 C55 H55A 109.0
C50 C55 H55A 109.0
O15 C55 H55B 109.0
C50 C55 H55B 109.0
H55A C55 H55B 107.8
C52 C56 H56A 109.5
C52 C56 H56B 109.5
H56A C56 H56B 109.5
C52 C56 H56C 109.5
H56A C56 H56C 109.5
H56B C56 H56C 109.5
O13 C57 C54 112.6(3)
O13 C57 H57A 109.1
C54 C57 H57A 109.1
O13 C57 H57B 109.1
C54 C57 H57B 109.1
H57A C57 H57B 107.8
N11 C58 C59 123.1(5)
N11 C58 H58A 118.4
C59 C58 H58A 118.4
C60 C59 C58 118.2(5)
C60 C59 H59A 120.9
C58 C59 H59A 120.9
C59 C60 C61 119.3(5)
C59 C60 H60A 120.4
C61 C60 H60A 120.4
C62 C61 C60 119.3(5)
C62 C61 H61A 120.4
C60 C61 H61A 120.4
N11 C62 C61 121.8(5)
N11 C62 C63 115.7(4)
C61 C62 C63 122.4(5)
N12 C63 C62 116.2(4)
N12 C63 H63A 121.9
C62 C63 H63A 121.9
N13 C64 C65 122.0(5)
N13 C64 H64A 119.0
C65 C64 H64A 119.0
C66 C65 C64 118.7(5)
C66 C65 H65A 120.6
C64 C65 H65A 120.6
C65 C66 C67 119.6(5)
C65 C66 H66A 120.2
C67 C66 H66A 120.2
C68 C67 C66 119.4(5)
C68 C67 H67A 120.3
C66 C67 H67A 120.3
N13 C68 C67 121.6(5)
N13 C68 C69 114.5(4)
C67 C68 C69 123.9(4)
N14 C69 C68 118.0(4)
N14 C69 H69A 121.0
C68 C69 H69A 121.0
N15 C70 C71 116.2(4)
N15 C70 H70A 121.9
C71 C70 H70A 121.9
N16 C71 C72 122.2(4)
N16 C71 C70 114.7(4)
C72 C71 C70 123.1(4)
C71 C72 C73 118.6(5)
C71 C72 H72A 120.7
C73 C72 H72A 120.7
C74 C73 C72 119.4(5)
C74 C73 H73A 120.3
C72 C73 H73A 120.3
C73 C74 C75 119.5(5)
C73 C74 H74A 120.2
C75 C74 H74A 120.2
N16 C75 C74 121.0(5)
N16 C75 H75A 119.5
C74 C75 H75A 119.5
O23 C76 C77 122.7(2)
O23 C76 C81 117.2(2)
C77 C76 C81 120.0
C78 C77 C76 120.0
C78 C77 C82 120.1(2)
C76 C77 C82 119.9(2)
C77 C78 C79 120.0
C77 C78 H78A 120.0
C79 C78 H78A 120.0
C80 C79 C78 120.0
C80 C79 C83 119.6(3)
C78 C79 C83 120.3(3)
C79 C80 C81 120.0
C79 C80 H80A 120.0
C81 C80 H80A 120.0
C80 C81 C76 120.0
C80 C81 C84 120.7(3)
C76 C81 C84 119.3(3)
O22 C82 C77 114.4(3)
O22 C82 H82A 108.7
C77 C82 H82A 108.7
O22 C82 H82B 108.7
C77 C82 H82B 108.7
H82A C82 H82B 107.6
C79 C83 H83A 109.5
C79 C83 H83B 109.5
H83A C83 H83B 109.5
C79 C83 H83C 109.5
H83A C83 H83C 109.5
H83B C83 H83C 109.5
O24 C84 O25 106.3(8)
O24 C84 C81 113.6(8)
O25 C84 C81 118.2(6)
O25 C84 H84A 107.8
C81 C84 H84A 107.8
O24 C84 H84B 101.9
O25 C84 H84B 107.8
C81 C84 H84B 107.8
H84A C84 H84B 107.1
O24 C84 H84C 108.9
O25 C84 H84C 100.1
C81 C84 H84C 108.7
H84A C84 H84C 114.6
O24 C84 H84D 108.5
C81 C84 H84D 109.3
H84A C84 H84D 108.8
H84B C84 H84D 115.8
H84C C84 H84D 107.7
C7 O1 H1 109.5
C1 O2 Mn1 126.6(2)
C9 O3 Mn1 116.8(2)
C9 O3 Ni1 120.8(3)
Mn1 O3 Ni1 108.76(13)
N12 O4 Ni5 114.9(2)
Ni4 O5 Mn2 97.16(13)
Ni4 O5 Ni5 116.78(15)
Mn2 O5 Ni5 110.02(13)
N2 O6 Mn2 117.7(2)
N2 O6 Mn3 141.4(2)
Mn2 O6 Mn3 99.02(13)
Mn2 O7 Mn3 106.97(14)
Mn2 O7 Ni4 92.62(12)
Mn3 O7 Ni4 118.25(13)
N14 O8 Mn3 119.1(2)
C28 O10 Mn3 126.1(3)
N10 O11 Mn3 115.2(2)
C36 O12 Mn3 115.4(3)
C36 O12 Ni3 122.0(3)
Mn3 O12 Ni3 116.27(14)
C57 O13 Mn4 114.9(2)
C57 O13 Ni3 121.5(2)
Mn4 O13 Ni3 113.66(13)
N7 O14 Mn4 113.1(2)
C55 O15 H15 109.5
C49 O16 Mn4 123.9(3)
N4 O17 Mn4 117.0(2)
Mn4 O18 Ni2 118.62(13)
Mn4 O18 Mn2 105.62(13)
Ni2 O18 Mn2 93.40(12)
N15 O19 Mn2 117.0(2)
N15 O19 Mn4 135.3(2)
Mn2 O19 Mn4 100.40(12)
N5 O20 Ni1 118.6(2)
Mn2 O21 Ni2 100.89(13)
Mn2 O21 Ni1 112.03(13)
Ni2 O21 Ni1 114.36(13)
C82 O22 Mn1 117.1(3)
C82 O22 Ni5 122.0(3)
Mn1 O22 Ni5 108.82(13)
C76 O23 Mn1 126.9(3)
C84 O24 H24 109.5
C84 O25 H84D 24.2
C84 O25 H25 109.5
H84D O25 H25 89.2
O9 C34 C29 114.3(6)
O9 C34 H34A 108.7
C29 C34 H34A 108.7
O9 C34 H34B 108.7
C29 C34 H34B 108.7
H34A C34 H34B 107.6
C34 O9 H9 109.5

loop_
_geom_bond_atom_site_label_1
_geom_bond_atom_site_label_2
_geom_bond_distance
Ni1 N2 2.024(4)
Ni1 O20 2.028(3)
Ni1 N1 2.093(4)
Ni1 O21 2.135(3)
Ni1 O3 2.145(3)
Ni1 Cl2 2.3710(12)
Ni2 N5 2.050(4)
Ni2 N4 2.059(4)
Ni2 N6 2.077(4)
Ni2 N3 2.081(3)
Ni2 O18 2.120(3)
Ni2 O21 2.122(3)
Ni3 N10 2.031(3)
Ni3 N7 2.046(4)
Ni3 N8 2.078(4)
Ni3 N9 2.096(4)
Ni3 O13 2.110(3)
Ni3 O12 2.129(3)
Ni4 O5 2.043(3)
Ni4 N12 2.070(4)
Ni4 N14 2.070(4)
Ni4 N11 2.089(4)
Ni4 N13 2.095(4)
Ni4 O7 2.261(3)
Ni4 Mn2 3.0782(10)
Ni5 O4 2.046(3)
Ni5 N15 2.047(4)
Ni5 N16 2.092(4)
Ni5 O5 2.110(3)
Ni5 O22 2.130(3)
Ni5 Cl1 2.3831(14)
Mn1 O2 1.878(3)
Mn1 O23 1.892(3)
Mn1 O22 1.951(3)
Mn1 O3 1.958(3)
Mn1 Cl2 2.6483(14)
Mn1 Cl1 2.6744(15)
Mn2 O21 1.925(3)
Mn2 O6 1.978(3)
Mn2 O7 1.988(3)
Mn2 O19 2.006(3)
Mn2 O5 2.062(3)
Mn2 O18 2.171(3)
Mn2 Mn3 3.2182(11)
Mn3 O10 1.881(3)
Mn3 O12 1.931(3)
Mn3 O8 1.956(3)
Mn3 O7 2.016(3)
Mn3 O11 2.131(3)
Mn3 O6 2.247(3)
Mn4 O16 1.875(3)
Mn4 O17 1.950(3)
Mn4 O13 1.967(3)
Mn4 O18 1.980(3)
Mn4 O14 2.134(3)
Mn4 O19 2.294(3)
N1 C10 1.326(6)
N1 C14 1.371(6)
N2 C15 1.290(5)
N2 O6 1.349(5)
N3 C21 1.326(6)
N3 C17 1.372(5)
N4 C16 1.284(5)
N4 O17 1.356(5)
N5 C22 1.298(6)
N5 O20 1.335(5)
N6 C27 1.327(6)
N6 C23 1.375(6)
N7 C37 1.303(6)
N7 O14 1.330(5)
N8 C42 1.334(6)
N8 C38 1.348(6)
N9 C43 1.350(6)
N9 C47 1.380(5)
N10 C48 1.303(6)
N10 O11 1.338(5)
N11 C58 1.323(6)
N11 C62 1.368(6)
N12 C63 1.301(6)
N12 O4 1.332(5)
N13 C64 1.326(6)
N13 C68 1.381(6)
N14 C69 1.277(6)
N14 O8 1.352(5)
N15 C70 1.262(6)
N15 O19 1.350(4)
N16 C75 1.337(6)
N16 C71 1.359(6)
C1 O2 1.343(4)
C1 C2 1.3900
C1 C6 1.3900
C2 C3 1.3900
C2 C7 1.526(6)
C3 C4 1.3900
C3 H3A 0.9500
C4 C5 1.3900
C4 C8 1.530(6)
C5 C6 1.3900
C5 H5A 0.9500
C6 C9 1.502(5)
C7 O1 1.449(7)
C7 H7A 0.9900
C7 H7B 0.9900
C8 H8A 0.9800
C8 H8B 0.9800
C8 H8C 0.9800
C9 O3 1.439(5)
C9 H9B 0.9900
C9 H9C 0.9900
C10 C11 1.402(7)
C10 H10A 0.9500
C11 C12 1.378(7)
C11 H11A 0.9500
C12 C13 1.376(8)
C12 H12A 0.9500
C13 C14 1.399(7)
C13 H13A 0.9500
C14 C15 1.445(6)
C15 H15A 0.9500
C16 C17 1.461(7)
C16 H16A 0.9500
C17 C18 1.402(6)
C18 C19 1.378(8)
C18 H18A 0.9500
C19 C20 1.380(7)
C19 H19A 0.9500
C20 C21 1.385(6)
C20 H20A 0.9500
C21 H21A 0.9500
C22 C23 1.453(6)
C22 H22A 0.9500
C23 C24 1.385(6)
C24 C25 1.395(7)
C24 H24A 0.9500
C25 C26 1.374(8)
C25 H25B 0.9500
C26 C27 1.402(7)
C26 H26A 0.9500
C27 H27A 0.9500
C28 O10 1.344(5)
C28 C29 1.401(6)
C28 C33 1.424(6)
C29 C30 1.377(8)
C29 C34 1.493(7)
C30 C31 1.396(8)
C30 H30A 0.9500
C31 C32 1.410(7)
C31 C35 1.492(8)
C32 C33 1.391(7)
C32 H32A 0.9500
C33 C36 1.499(6)
C35 H35A 0.9800
C35 H35B 0.9800
C35 H35C 0.9800
C36 O12 1.449(5)
C36 H36A 0.9900
C36 H36B 0.9900
C37 C38 1.464(7)
C37 H37A 0.9500
C38 C39 1.405(7)
C39 C40 1.370(8)
C39 H39A 0.9500
C40 C41 1.374(8)
C40 H40A 0.9500
C41 C42 1.395(7)
C41 H41A 0.9500
C42 H42A 0.9500
C43 C44 1.359(7)
C43 H43A 0.9500
C44 C45 1.381(7)
C44 H44A 0.9500
C45 C46 1.384(7)
C45 H45A 0.9500
C46 C47 1.386(7)
C46 H46A 0.9500
C47 C48 1.444(6)
C48 H48A 0.9500
C49 O16 1.348(6)
C49 C50 1.405(6)
C49 C54 1.418(6)
C50 C51 1.389(7)
C50 C55 1.495(7)
C51 C52 1.386(7)
C51 H51A 0.9500
C52 C53 1.410(7)
C52 C56 1.485(9)
C53 C54 1.377(7)
C53 H53A 0.9500
C54 C57 1.508(6)
C55 O15 1.404(7)
C55 H55A 0.9900
C55 H55B 0.9900
C56 H56A 0.9800
C56 H56B 0.9800
C56 H56C 0.9800
C57 O13 1.445(5)
C57 H57A 0.9900
C57 H57B 0.9900
C58 C59 1.399(7)
C58 H58A 0.9500
C59 C60 1.381(8)
C59 H59A 0.9500
C60 C61 1.382(8)
C60 H60A 0.9500
C61 C62 1.379(7)
C61 H61A 0.9500
C62 C63 1.451(7)
C63 H63A 0.9500
C64 C65 1.421(7)
C64 H64A 0.9500
C65 C66 1.375(8)
C65 H65A 0.9500
C66 C67 1.382(8)
C66 H66A 0.9500
C67 C68 1.382(7)
C67 H67A 0.9500
C68 C69 1.471(7)
C69 H69A 0.9500
C70 C71 1.470(6)
C70 H70A 0.9500
C71 C72 1.373(6)
C72 C73 1.392(7)
C72 H72A 0.9500
C73 C74 1.371(8)
C73 H73A 0.9500
C74 C75 1.400(7)
C74 H74A 0.9500
C75 H75A 0.9500
C76 O23 1.361(4)
C76 C77 1.3900
C76 C81 1.3900
C77 C78 1.3900
C77 C82 1.496(5)
C78 C79 1.3900
C78 H78A 0.9500
C79 C80 1.3900
C79 C83 1.529(6)
C80 C81 1.3900
C80 H80A 0.9500
C81 C84 1.497(6)
C82 O22 1.437(5)
C82 H82A 0.9900
C82 H82B 0.9900
C83 H83A 0.9800
C83 H83B 0.9800
C83 H83C 0.9800
C84 O24 1.344(14)
C84 O25 1.348(8)
C84 H84A 0.9900
C84 H84B 0.9900
C84 H84C 0.9900
C84 H84D 0.9899
O1 H1 0.8400
O15 H15 0.8400
O24 H24 0.8400
O25 H84D 0.4077
O25 H25 0.8400
C34 O9 1.412(9)
C34 H34A 0.9900
C34 H34B 0.9900
O9 H9 0.8400

loop_
_geom_torsion_atom_site_label_1
_geom_torsion_atom_site_label_2
_geom_torsion_atom_site_label_3
_geom_torsion_atom_site_label_4
_geom_torsion
O5 Ni4 Mn2 O21 10.64(17)
N12 Ni4 Mn2 O21 82.16(17)
N14 Ni4 Mn2 O21 -97.03(16)
N11 Ni4 Mn2 O21 165.79(18)
N13 Ni4 Mn2 O21 -18.6(2)
O7 Ni4 Mn2 O21 -166.76(17)
O5 Ni4 Mn2 O6 104.80(15)
N12 Ni4 Mn2 O6 176.32(14)
N14 Ni4 Mn2 O6 -2.87(13)
N11 Ni4 Mn2 O6 -100.05(16)
N13 Ni4 Mn2 O6 75.56(17)
O7 Ni4 Mn2 O6 -72.60(15)
O5 Ni4 Mn2 O7 177.39(17)
N12 Ni4 Mn2 O7 -111.08(16)
N14 Ni4 Mn2 O7 69.73(16)
N11 Ni4 Mn2 O7 -27.45(18)
N13 Ni4 Mn2 O7 148.16(19)
O5 Ni4 Mn2 O19 -91.64(15)
N12 Ni4 Mn2 O19 -20.11(14)
N14 Ni4 Mn2 O19 160.69(13)
N11 Ni4 Mn2 O19 63.52(16)
N13 Ni4 Mn2 O19 -120.88(17)
O7 Ni4 Mn2 O19 90.97(15)
N12 Ni4 Mn2 O5 71.52(17)
N14 Ni4 Mn2 O5 -107.67(16)
N11 Ni4 Mn2 O5 155.16(19)
N13 Ni4 Mn2 O5 -29.2(2)
O7 Ni4 Mn2 O5 -177.39(17)
O5 Ni4 Mn2 O18 -155.73(18)
N12 Ni4 Mn2 O18 -84.21(16)
N14 Ni4 Mn2 O18 96.60(16)
N11 Ni4 Mn2 O18 -0.58(18)
N13 Ni4 Mn2 O18 175.03(18)
O7 Ni4 Mn2 O18 26.87(17)
O5 Ni4 Mn2 Mn3 144.42(13)
N12 Ni4 Mn2 Mn3 -144.06(11)
N14 Ni4 Mn2 Mn3 36.75(10)
N11 Ni4 Mn2 Mn3 -60.43(13)
N13 Ni4 Mn2 Mn3 115.18(15)
O7 Ni4 Mn2 Mn3 -32.97(12)
O21 Mn2 Mn3 O10 9.57(18)
O6 Mn2 Mn3 O10 -13.95(18)
O7 Mn2 Mn3 O10 -168.15(19)
O19 Mn2 Mn3 O10 159.39(16)
O5 Mn2 Mn3 O10 -102.93(16)
O18 Mn2 Mn3 O10 88.17(16)
Ni4 Mn2 Mn3 O10 -126.35(13)
O21 Mn2 Mn3 O12 -75.86(15)
O6 Mn2 Mn3 O12 -99.38(16)
O7 Mn2 Mn3 O12 106.42(17)
O19 Mn2 Mn3 O12 73.95(14)
O5 Mn2 Mn3 O12 171.63(13)
O18 Mn2 Mn3 O12 2.74(12)
Ni4 Mn2 Mn3 O12 148.21(9)
O21 Mn2 Mn3 O8 100.52(16)
O6 Mn2 Mn3 O8 77.00(16)
O7 Mn2 Mn3 O8 -77.20(17)
O19 Mn2 Mn3 O8 -109.67(14)
O5 Mn2 Mn3 O8 -11.98(14)
O18 Mn2 Mn3 O8 179.12(13)
Ni4 Mn2 Mn3 O8 -35.41(10)
O21 Mn2 Mn3 O7 177.72(18)
O6 Mn2 Mn3 O7 154.20(19)
O19 Mn2 Mn3 O7 -32.47(17)
O5 Mn2 Mn3 O7 65.22(17)
O18 Mn2 Mn3 O7 -103.68(16)
Ni4 Mn2 Mn3 O7 41.79(14)
O21 Mn2 Mn3 O11 -155.47(16)
O6 Mn2 Mn3 O11 -178.99(17)
O7 Mn2 Mn3 O11 26.81(18)
O19 Mn2 Mn3 O11 -5.66(15)
O5 Mn2 Mn3 O11 92.03(15)
O18 Mn2 Mn3 O11 -76.87(14)
Ni4 Mn2 Mn3 O11 68.60(11)
O21 Mn2 Mn3 O6 23.52(17)
O7 Mn2 Mn3 O6 -154.20(19)
O19 Mn2 Mn3 O6 173.33(16)
O5 Mn2 Mn3 O6 -88.98(16)
O18 Mn2 Mn3 O6 102.12(15)
Ni4 Mn2 Mn3 O6 -112.41(13)
O20 Ni1 Cl2 Mn1 163.32(9)
N1 Ni1 Cl2 Mn1 -109.74(11)
O21 Ni1 Cl2 Mn1 72.09(8)
O3 Ni1 Cl2 Mn1 -14.39(9)
O2 Mn1 Cl2 Ni1 106.86(10)
O23 Mn1 Cl2 Ni1 -166.93(11)
O22 Mn1 Cl2 Ni1 -74.66(9)
O3 Mn1 Cl2 Ni1 15.95(9)
Cl1 Mn1 Cl2 Ni1 -33.5(2)
O4 Ni5 Cl1 Mn1 165.66(9)
N16 Ni5 Cl1 Mn1 -108.36(11)
O5 Ni5 Cl1 Mn1 75.58(9)
O22 Ni5 Cl1 Mn1 -13.57(8)
O2 Mn1 Cl1 Ni5 -167.42(10)
O23 Mn1 Cl1 Ni5 106.49(11)
O22 Mn1 Cl1 Ni5 14.99(9)
O3 Mn1 Cl1 Ni5 -75.32(9)
Cl2 Mn1 Cl1 Ni5 -26.9(2)
N2 Ni1 N1 C10 177.8(4)
O20 Ni1 N1 C10 90.5(4)
O21 Ni1 N1 C10 165.1(4)
O3 Ni1 N1 C10 -91.9(4)
Cl2 Ni1 N1 C10 -7.8(4)
N2 Ni1 N1 C14 3.3(3)
O20 Ni1 N1 C14 -84.1(3)
O21 Ni1 N1 C14 -9.5(7)
O3 Ni1 N1 C14 93.5(3)
Cl2 Ni1 N1 C14 177.6(3)
O20 Ni1 N2 C15 81.7(3)
N1 Ni1 N2 C15 -4.5(3)
O21 Ni1 N2 C15 172.2(3)
O3 Ni1 N2 C15 -100.6(3)
O20 Ni1 N2 O6 -92.3(3)
N1 Ni1 N2 O6 -178.6(3)
O21 Ni1 N2 O6 -1.8(3)
O3 Ni1 N2 O6 85.3(3)
N5 Ni2 N3 C21 -9.1(4)
N4 Ni2 N3 C21 178.7(4)
N6 Ni2 N3 C21 -88.8(4)
O18 Ni2 N3 C21 158.2(4)
O21 Ni2 N3 C21 77.4(4)
N5 Ni2 N3 C17 172.9(3)
N4 Ni2 N3 C17 0.7(3)
N6 Ni2 N3 C17 93.2(3)
O18 Ni2 N3 C17 -19.8(6)
O21 Ni2 N3 C17 -100.5(3)
N5 Ni2 N4 C16 -38.2(8)
N6 Ni2 N4 C16 -94.4(3)
N3 Ni2 N4 C16 1.9(3)
O18 Ni2 N4 C16 175.2(3)
O21 Ni2 N4 C16 95.9(3)
N5 Ni2 N4 O17 134.2(6)
N6 Ni2 N4 O17 78.0(3)
N3 Ni2 N4 O17 174.3(3)
O18 Ni2 N4 O17 -12.4(3)
O21 Ni2 N4 O17 -91.7(3)
N4 Ni2 N5 C22 -55.5(8)
N6 Ni2 N5 C22 2.0(3)
N3 Ni2 N5 C22 -94.7(3)
O18 Ni2 N5 C22 89.6(3)
O21 Ni2 N5 C22 169.3(3)
N4 Ni2 N5 O20 112.2(7)
N6 Ni2 N5 O20 169.7(3)
N3 Ni2 N5 O20 73.0(3)
O18 Ni2 N5 O20 -102.7(3)
O21 Ni2 N5 O20 -23.1(3)
N5 Ni2 N6 C27 178.4(4)
N4 Ni2 N6 C27 -11.9(4)
N3 Ni2 N6 C27 -91.3(4)
O18 Ni2 N6 C27 71.1(4)
O21 Ni2 N6 C27 135.5(4)
N5 Ni2 N6 C23 1.0(3)
N4 Ni2 N6 C23 170.7(3)
N3 Ni2 N6 C23 91.2(3)
O18 Ni2 N6 C23 -106.3(3)
O21 Ni2 N6 C23 -42.0(6)
N8 Ni3 N7 C37 6.6(3)
N9 Ni3 N7 C37 -78.1(4)
O13 Ni3 N7 C37 -174.7(4)
O12 Ni3 N7 C37 97.2(4)
N8 Ni3 N7 O14 179.1(4)
N9 Ni3 N7 O14 94.4(4)
O13 Ni3 N7 O14 -2.2(3)
O12 Ni3 N7 O14 -90.2(4)
N10 Ni3 N8 C42 -3.9(5)
N7 Ni3 N8 C42 -179.7(5)
N9 Ni3 N8 C42 -82.6(5)
O13 Ni3 N8 C42 174.3(5)
O12 Ni3 N8 C42 82.3(5)
N10 Ni3 N8 C38 168.4(3)
N7 Ni3 N8 C38 -7.4(3)
N9 Ni3 N8 C38 89.8(3)
O13 Ni3 N8 C38 -13.4(9)
O12 Ni3 N8 C38 -105.4(3)
N10 Ni3 N9 C43 -176.1(4)
N7 Ni3 N9 C43 2.3(4)
N8 Ni3 N9 C43 -76.1(4)
O13 Ni3 N9 C43 91.6(4)
O12 Ni3 N9 C43 -159.8(4)
N10 Ni3 N9 C47 -6.5(3)
N7 Ni3 N9 C47 171.9(3)
N8 Ni3 N9 C47 93.5(3)
O13 Ni3 N9 C47 -98.8(3)
O12 Ni3 N9 C47 9.8(7)
N8 Ni3 N10 C48 -80.5(3)
N9 Ni3 N10 C48 3.7(3)
O13 Ni3 N10 C48 99.9(3)
O12 Ni3 N10 C48 -172.1(3)
N8 Ni3 N10 O11 98.5(3)
N9 Ni3 N10 O11 -177.3(3)
O13 Ni3 N10 O11 -81.1(3)
O12 Ni3 N10 O11 7.0(3)
O5 Ni4 N11 C58 111.5(5)
N12 Ni4 N11 C58 162.3(4)
N14 Ni4 N11 C58 -30.4(4)
N13 Ni4 N11 C58 -110.1(4)
O7 Ni4 N11 C58 49.3(4)
Mn2 Ni4 N11 C58 66.6(4)
O5 Ni4 N11 C62 -52.8(5)
N12 Ni4 N11 C62 -2.0(3)
N14 Ni4 N11 C62 165.2(3)
N13 Ni4 N11 C62 85.6(3)
O7 Ni4 N11 C62 -115.0(3)
Mn2 Ni4 N11 C62 -97.7(3)
O5 Ni4 N12 C63 171.9(3)
N14 Ni4 N12 C63 -50.5(8)
N11 Ni4 N12 C63 9.8(3)
N13 Ni4 N12 C63 -93.8(3)
O7 Ni4 N12 C63 92.2(3)
Mn2 Ni4 N12 C63 132.7(3)
O5 Ni4 N12 O4 -25.0(3)
N14 Ni4 N12 O4 112.7(6)
N11 Ni4 N12 O4 172.9(3)
N13 Ni4 N12 O4 69.3(3)
O7 Ni4 N12 O4 -104.6(3)
Mn2 Ni4 N12 O4 -64.1(3)
O5 Ni4 N13 C64 70.2(4)
N12 Ni4 N13 C64 -16.2(4)
N14 Ni4 N13 C64 174.1(4)
N11 Ni4 N13 C64 -94.5(4)
O7 Ni4 N13 C64 149.4(4)
Mn2 Ni4 N13 C64 89.2(4)
O5 Ni4 N13 C68 -103.5(3)
N12 Ni4 N13 C68 170.2(3)
N14 Ni4 N13 C68 0.4(3)
N11 Ni4 N13 C68 91.8(3)
O7 Ni4 N13 C68 -24.3(5)
Mn2 Ni4 N13 C68 -84.5(3)
O5 Ni4 N14 C69 94.6(3)
N12 Ni4 N14 C69 -41.5(8)
N11 Ni4 N14 C69 -100.0(3)
N13 Ni4 N14 C69 2.9(3)
O7 Ni4 N14 C69 173.3(4)
Mn2 Ni4 N14 C69 135.4(3)
O5 Ni4 N14 O8 -93.0(3)
N12 Ni4 N14 O8 131.0(6)
N11 Ni4 N14 O8 72.5(4)
N13 Ni4 N14 O8 175.4(4)
O7 Ni4 N14 O8 -14.2(3)
Mn2 Ni4 N14 O8 -52.1(3)
O4 Ni5 N15 C70 76.4(3)
N16 Ni5 N15 C70 -9.2(3)
O5 Ni5 N15 C70 166.2(3)
O22 Ni5 N15 C70 -104.4(3)
O4 Ni5 N15 O19 -93.7(3)
N16 Ni5 N15 O19 -179.2(3)
O5 Ni5 N15 O19 -3.9(3)
O22 Ni5 N15 O19 85.6(3)
O4 Ni5 N16 C75 94.6(4)
N15 Ni5 N16 C75 -176.6(4)
O5 Ni5 N16 C75 165.7(4)
O22 Ni5 N16 C75 -84.8(4)
Cl1 Ni5 N16 C75 0.5(4)
O4 Ni5 N16 C71 -81.2(3)
N15 Ni5 N16 C71 7.6(3)
O5 Ni5 N16 C71 -10.1(7)
O22 Ni5 N16 C71 99.4(3)
Cl1 Ni5 N16 C71 -175.3(3)
O2 C1 C2 C3 176.8(3)
C6 C1 C2 C3 0.0
O2 C1 C2 C7 0.7(4)
C6 C1 C2 C7 -176.1(4)
C1 C2 C3 C4 0.0
C7 C2 C3 C4 176.0(4)
C2 C3 C4 C5 0.0
C2 C3 C4 C8 -179.0(4)
C3 C4 C5 C6 0.0
C8 C4 C5 C6 179.0(4)
C4 C5 C6 C1 0.0
C4 C5 C6 C9 -178.9(3)
O2 C1 C6 C5 -176.6(3)
C2 C1 C6 C5 0.0
O2 C1 C6 C9 2.3(4)
C2 C1 C6 C9 178.9(3)
C3 C2 C7 O1 132.6(4)
C1 C2 C7 O1 -51.3(5)
C5 C6 C9 O3 -134.0(3)
C1 C6 C9 O3 47.1(4)
C14 N1 C10 C11 -0.6(7)
Ni1 N1 C10 C11 -174.9(4)
N1 C10 C11 C12 -0.1(8)
C10 C11 C12 C13 0.6(8)
C11 C12 C13 C14 -0.5(8)
C10 N1 C14 C13 0.7(7)
Ni1 N1 C14 C13 175.9(4)
C10 N1 C14 C15 -177.1(4)
Ni1 N1 C14 C15 -1.9(5)
C12 C13 C14 N1 -0.2(8)
C12 C13 C14 C15 177.4(5)
O6 N2 C15 C14 178.9(3)
Ni1 N2 C15 C14 4.8(5)
N1 C14 C15 N2 -1.7(6)
C13 C14 C15 N2 -179.4(4)
O17 N4 C16 C17 -177.3(4)
Ni2 N4 C16 C17 -4.1(5)
C21 N3 C17 C18 0.1(6)
Ni2 N3 C17 C18 178.3(4)
C21 N3 C17 C16 178.8(4)
Ni2 N3 C17 C16 -2.9(5)
N4 C16 C17 N3 4.7(6)
N4 C16 C17 C18 -176.5(4)
N3 C17 C18 C19 -1.6(8)
C16 C17 C18 C19 179.7(5)
C17 C18 C19 C20 2.7(8)
C18 C19 C20 C21 -2.3(8)
C17 N3 C21 C20 0.3(6)
Ni2 N3 C21 C20 -177.6(3)
C19 C20 C21 N3 0.8(8)
O20 N5 C22 C23 -173.3(3)
Ni2 N5 C22 C23 -4.6(5)
C27 N6 C23 C24 0.7(6)
Ni2 N6 C23 C24 178.4(3)
C27 N6 C23 C22 178.8(4)
Ni2 N6 C23 C22 -3.5(5)
N5 C22 C23 N6 5.5(6)
N5 C22 C23 C24 -176.5(4)
N6 C23 C24 C25 -1.0(7)
C22 C23 C24 C25 -178.8(4)
C23 C24 C25 C26 0.6(7)
C24 C25 C26 C27 0.1(7)
C23 N6 C27 C26 -0.1(7)
Ni2 N6 C27 C26 -177.4(3)
C25 C26 C27 N6 -0.3(7)
O10 C28 C29 C30 -177.2(5)
C33 C28 C29 C30 -0.3(8)
O10 C28 C29 C34 2.3(8)
C33 C28 C29 C34 179.2(5)
C28 C29 C30 C31 -1.3(9)
C34 C29 C30 C31 179.2(6)
C29 C30 C31 C32 1.1(9)
C29 C30 C31 C35 -178.3(6)
C30 C31 C32 C33 0.7(8)
C35 C31 C32 C33 -179.9(5)
C31 C32 C33 C28 -2.2(8)
C31 C32 C33 C36 177.9(5)
O10 C28 C33 C32 178.9(5)
C29 C28 C33 C32 2.0(7)
O10 C28 C33 C36 -1.2(7)
C29 C28 C33 C36 -178.1(5)
C32 C33 C36 O12 131.3(5)
C28 C33 C36 O12 -48.5(6)
O14 N7 C37 C38 -177.7(4)
Ni3 N7 C37 C38 -4.7(6)
C42 N8 C38 C39 1.4(8)
Ni3 N8 C38 C39 -171.7(4)
C42 N8 C38 C37 -179.7(5)
Ni3 N8 C38 C37 7.3(5)
N7 C37 C38 N8 -1.9(7)
N7 C37 C38 C39 177.0(5)
N8 C38 C39 C40 0.1(9)
C37 C38 C39 C40 -178.8(5)
C38 C39 C40 C41 -0.2(10)
C39 C40 C41 C42 -1.1(10)
C38 N8 C42 C41 -2.8(8)
Ni3 N8 C42 C41 169.1(4)
C40 C41 C42 N8 2.7(9)
C47 N9 C43 C44 -0.3(7)
Ni3 N9 C43 C44 168.8(4)
N9 C43 C44 C45 0.4(8)
C43 C44 C45 C46 0.7(8)
C44 C45 C46 C47 -1.9(8)
C43 N9 C47 C46 -1.0(6)
Ni3 N9 C47 C46 -172.0(4)
C43 N9 C47 C48 179.3(4)
Ni3 N9 C47 C48 8.3(5)
C45 C46 C47 N9 2.1(7)
C45 C46 C47 C48 -178.3(5)
O11 N10 C48 C47 -179.4(4)
Ni3 N10 C48 C47 -0.3(5)
N9 C47 C48 N10 -5.6(6)
C46 C47 C48 N10 174.7(4)
O16 C49 C50 C51 -175.1(4)
C54 C49 C50 C51 3.0(7)
O16 C49 C50 C55 -0.8(7)
C54 C49 C50 C55 177.2(4)
C49 C50 C51 C52 -2.5(7)
C55 C50 C51 C52 -176.7(5)
C50 C51 C52 C53 1.4(7)
C50 C51 C52 C56 -178.7(5)
C51 C52 C53 C54 -0.9(7)
C56 C52 C53 C54 179.2(5)
C52 C53 C54 C49 1.6(7)
C52 C53 C54 C57 -179.2(4)
O16 C49 C54 C53 175.4(4)
C50 C49 C54 C53 -2.6(7)
O16 C49 C54 C57 -3.8(6)
C50 C49 C54 C57 178.2(4)
C51 C50 C55 O15 75.4(7)
C49 C50 C55 O15 -98.7(7)
C53 C54 C57 O13 129.8(4)
C49 C54 C57 O13 -51.0(5)
C62 N11 C58 C59 0.2(7)
Ni4 N11 C58 C59 -163.4(4)
N11 C58 C59 C60 -4.0(7)
C58 C59 C60 C61 3.1(8)
C59 C60 C61 C62 1.2(8)
C58 N11 C62 C61 4.5(7)
Ni4 N11 C62 C61 170.4(4)
C58 N11 C62 C63 -171.1(4)
Ni4 N11 C62 C63 -5.2(5)
C60 C61 C62 N11 -5.2(8)
C60 C61 C62 C63 170.1(5)
O4 N12 C63 C62 -179.9(4)
Ni4 N12 C63 C62 -15.6(5)
N11 C62 C63 N12 13.9(6)
C61 C62 C63 N12 -161.6(5)
C68 N13 C64 C65 -2.0(7)
Ni4 N13 C64 C65 -175.4(4)
N13 C64 C65 C66 1.5(8)
C64 C65 C66 C67 -0.2(8)
C65 C66 C67 C68 -0.5(8)
C64 N13 C68 C67 1.2(7)
Ni4 N13 C68 C67 175.6(4)
C64 N13 C68 C69 -177.5(4)
Ni4 N13 C68 C69 -3.2(5)
C66 C67 C68 N13 0.0(8)
C66 C67 C68 C69 178.7(5)
O8 N14 C69 C68 -179.2(4)
Ni4 N14 C69 C68 -5.6(6)
N13 C68 C69 N14 5.9(6)
C67 C68 C69 N14 -172.8(5)
O19 N15 C70 C71 179.1(4)
Ni5 N15 C70 C71 8.9(5)
C75 N16 C71 C72 -1.8(7)
Ni5 N16 C71 C72 174.3(4)
C75 N16 C71 C70 178.2(4)
Ni5 N16 C71 C70 -5.6(5)
N15 C70 C71 N16 -1.9(6)
N15 C70 C71 C72 178.2(5)
N16 C71 C72 C73 1.4(8)
C70 C71 C72 C73 -178.7(5)
C71 C72 C73 C74 0.0(8)
C72 C73 C74 C75 -0.9(8)
C71 N16 C75 C74 0.9(7)
Ni5 N16 C75 C74 -174.7(4)
C73 C74 C75 N16 0.5(8)
O23 C76 C77 C78 -176.2(3)
C81 C76 C77 C78 0.0
O23 C76 C77 C82 3.3(4)
C81 C76 C77 C82 179.5(4)
C76 C77 C78 C79 0.0
C82 C77 C78 C79 -179.5(4)
C77 C78 C79 C80 0.0
C77 C78 C79 C83 -178.5(4)
C78 C79 C80 C81 0.0
C83 C79 C80 C81 178.5(4)
C79 C80 C81 C76 0.0
C79 C80 C81 C84 179.8(5)
O23 C76 C81 C80 176.4(3)
C77 C76 C81 C80 0.0
O23 C76 C81 C84 -3.4(5)
C77 C76 C81 C84 -179.8(5)
C78 C77 C82 O22 -137.7(3)
C76 C77 C82 O22 42.9(5)
C80 C81 C84 O24 131.8(9)
C76 C81 C84 O24 -48.4(11)
C80 C81 C84 O25 6.2(9)
C76 C81 C84 O25 -174.0(6)
C2 C1 O2 Mn1 146.6(2)
C6 C1 O2 Mn1 -36.7(4)
O23 Mn1 O2 C1 -153.8(3)
O3 Mn1 O2 C1 19.9(3)
Cl2 Mn1 O2 C1 -60.0(3)
Cl1 Mn1 O2 C1 111.7(3)
C6 C9 O3 Mn1 -59.6(4)
C6 C9 O3 Ni1 76.6(4)
O2 Mn1 O3 C9 26.6(3)
O22 Mn1 O3 C9 -147.7(3)
Cl2 Mn1 O3 C9 122.5(3)
Cl1 Mn1 O3 C9 -67.3(3)
O2 Mn1 O3 Ni1 -114.47(16)
O22 Mn1 O3 Ni1 71.20(15)
Cl2 Mn1 O3 Ni1 -18.57(11)
Cl1 Mn1 O3 Ni1 151.56(12)
N2 Ni1 O3 C9 57.9(3)
N1 Ni1 O3 C9 -20.0(3)
O21 Ni1 O3 C9 145.4(3)
Cl2 Ni1 O3 C9 -118.6(3)
N2 Ni1 O3 Mn1 -162.86(16)
N1 Ni1 O3 Mn1 119.30(16)
O21 Ni1 O3 Mn1 -75.35(15)
Cl2 Ni1 O3 Mn1 20.64(12)
C63 N12 O4 Ni5 -163.1(3)
Ni4 N12 O4 Ni5 34.2(4)
N15 Ni5 O4 N12 65.9(3)
N16 Ni5 O4 N12 143.7(3)
O5 Ni5 O4 N12 -21.6(3)
Cl1 Ni5 O4 N12 -115.9(3)
N12 Ni4 O5 Mn2 -111.12(14)
N14 Ni4 O5 Mn2 79.04(15)
N11 Ni4 O5 Mn2 -61.5(4)
N13 Ni4 O5 Mn2 158.79(14)
O7 Ni4 O5 Mn2 1.70(11)
N12 Ni4 O5 Ni5 5.61(16)
N14 Ni4 O5 Ni5 -164.23(15)
N11 Ni4 O5 Ni5 55.2(4)
N13 Ni4 O5 Ni5 -84.48(17)
O7 Ni4 O5 Ni5 118.43(16)
Mn2 Ni4 O5 Ni5 116.7(2)
O21 Mn2 O5 Ni4 -172.55(12)
O6 Mn2 O5 Ni4 -79.41(14)
O7 Mn2 O5 Ni4 -1.91(13)
O19 Mn2 O5 Ni4 86.57(13)
O18 Mn2 O5 Ni4 100.5(4)
Mn3 Mn2 O5 Ni4 -34.89(12)
O21 Mn2 O5 Ni5 65.51(16)
O6 Mn2 O5 Ni5 158.65(14)
O7 Mn2 O5 Ni5 -123.85(16)
O19 Mn2 O5 Ni5 -35.37(16)
O18 Mn2 O5 Ni5 -21.5(5)
Ni4 Mn2 O5 Ni5 -121.9(2)
Mn3 Mn2 O5 Ni5 -156.83(11)
O4 Ni5 O5 Ni4 5.31(16)
N15 Ni5 O5 Ni4 -82.43(17)
N16 Ni5 O5 Ni4 -65.1(5)
O22 Ni5 O5 Ni4 -175.48(15)
Cl1 Ni5 O5 Ni4 100.26(14)
O4 Ni5 O5 Mn2 114.72(16)
N15 Ni5 O5 Mn2 26.98(16)
N16 Ni5 O5 Mn2 44.3(5)
O22 Ni5 O5 Mn2 -66.06(15)
Cl1 Ni5 O5 Mn2 -150.32(13)
C15 N2 O6 Mn2 167.7(3)
Ni1 N2 O6 Mn2 -18.3(4)
C15 N2 O6 Mn3 7.1(6)
Ni1 N2 O6 Mn3 -178.9(2)
O21 Mn2 O6 N2 29.0(3)
O7 Mn2 O6 N2 -152.4(3)
O19 Mn2 O6 N2 171.6(4)
O5 Mn2 O6 N2 -66.4(3)
O18 Mn2 O6 N2 113.7(3)
Ni4 Mn2 O6 N2 -106.7(3)
Mn3 Mn2 O6 N2 -167.9(3)
O21 Mn2 O6 Mn3 -163.14(12)
O7 Mn2 O6 Mn3 15.46(11)
O19 Mn2 O6 Mn3 -20.5(5)
O5 Mn2 O6 Mn3 101.51(13)
O18 Mn2 O6 Mn3 -78.45(12)
Ni4 Mn2 O6 Mn3 61.17(9)
O10 Mn3 O6 N2 -27.7(4)
O12 Mn3 O6 N2 -121.5(4)
O8 Mn3 O6 N2 56.3(4)
O7 Mn3 O6 N2 146.9(4)
O11 Mn3 O6 N2 166.1(5)
Mn2 Mn3 O6 N2 162.7(5)
O10 Mn3 O6 Mn2 169.65(13)
O12 Mn3 O6 Mn2 75.87(13)
O8 Mn3 O6 Mn2 -106.35(14)
O7 Mn3 O6 Mn2 -15.74(11)
O11 Mn3 O6 Mn2 3.4(6)
O6 Mn2 O7 Mn3 -17.87(13)
O19 Mn2 O7 Mn3 152.48(14)
O5 Mn2 O7 Mn3 -118.91(14)
O18 Mn2 O7 Mn3 76.63(14)
Ni4 Mn2 O7 Mn3 -120.63(17)
O6 Mn2 O7 Ni4 102.76(12)
O19 Mn2 O7 Ni4 -86.90(12)
O5 Mn2 O7 Ni4 1.72(11)
O18 Mn2 O7 Ni4 -162.74(11)
Mn3 Mn2 O7 Ni4 120.63(17)
O10 Mn3 O7 Mn2 38.7(6)
O12 Mn3 O7 Mn2 -70.28(14)
O8 Mn3 O7 Mn2 106.18(15)
O11 Mn3 O7 Mn2 -159.48(13)
O6 Mn3 O7 Mn2 16.18(12)
O10 Mn3 O7 Ni4 -63.9(6)
O12 Mn3 O7 Ni4 -172.90(16)
O8 Mn3 O7 Ni4 3.57(17)
O11 Mn3 O7 Ni4 97.91(16)
O6 Mn3 O7 Ni4 -86.43(16)
Mn2 Mn3 O7 Ni4 -102.6(2)
O5 Ni4 O7 Mn2 -1.75(12)
N12 Ni4 O7 Mn2 80.92(16)
N14 Ni4 O7 Mn2 -108.06(15)
N11 Ni4 O7 Mn2 157.54(14)
N13 Ni4 O7 Mn2 -83.5(3)
O5 Ni4 O7 Mn3 109.13(17)
N12 Ni4 O7 Mn3 -168.20(16)
N14 Ni4 O7 Mn3 2.82(16)
N11 Ni4 O7 Mn3 -91.58(18)
N13 Ni4 O7 Mn3 27.4(4)
Mn2 Ni4 O7 Mn3 110.9(2)
C69 N14 O8 Mn3 -166.4(3)
Ni4 N14 O8 Mn3 21.1(5)
O10 Mn3 O8 N14 154.0(3)
O7 Mn3 O8 N14 -12.9(3)
O11 Mn3 O8 N14 -109.0(3)
O6 Mn3 O8 N14 58.5(3)
Mn2 Mn3 O8 N14 22.3(3)
C29 C28 O10 Mn3 -147.9(4)
C33 C28 O10 Mn3 35.2(6)
O12 Mn3 O10 C28 -19.0(4)
O8 Mn3 O10 C28 164.1(4)
O7 Mn3 O10 C28 -127.6(5)
O11 Mn3 O10 C28 70.6(4)
O6 Mn3 O10 C28 -106.2(4)
Mn2 Mn3 O10 C28 -97.8(3)
C48 N10 O11 Mn3 -170.3(3)
Ni3 N10 O11 Mn3 10.7(4)
O10 Mn3 O11 N10 -117.3(3)
O12 Mn3 O11 N10 -23.3(3)
O8 Mn3 O11 N10 158.2(3)
O7 Mn3 O11 N10 67.1(3)
O6 Mn3 O11 N10 48.9(7)
Mn2 Mn3 O11 N10 51.5(3)
C33 C36 O12 Mn3 60.5(4)
C33 C36 O12 Ni3 -90.6(4)
O10 Mn3 O12 C36 -27.5(3)
O7 Mn3 O12 C36 139.1(3)
O11 Mn3 O12 C36 -124.9(3)
O6 Mn3 O12 C36 67.7(3)
Mn2 Mn3 O12 C36 104.6(3)
O10 Mn3 O12 Ni3 125.31(16)
O7 Mn3 O12 Ni3 -68.06(16)
O11 Mn3 O12 Ni3 27.91(16)
O6 Mn3 O12 Ni3 -139.44(15)
Mn2 Mn3 O12 Ni3 -102.58(13)
N10 Ni3 O12 C36 126.7(3)
N7 Ni3 O12 C36 -51.4(3)
N8 Ni3 O12 C36 27.8(3)
N9 Ni3 O12 C36 110.6(5)
O13 Ni3 O12 C36 -139.7(3)
N10 Ni3 O12 Mn3 -24.25(16)
N7 Ni3 O12 Mn3 157.74(16)
N8 Ni3 O12 Mn3 -123.14(17)
N9 Ni3 O12 Mn3 -40.3(5)
O13 Ni3 O12 Mn3 69.37(15)
C54 C57 O13 Mn4 61.8(4)
C54 C57 O13 Ni3 -81.6(4)
O16 Mn4 O13 C57 -24.8(3)
O18 Mn4 O13 C57 148.0(3)
O14 Mn4 O13 C57 -121.0(3)
O19 Mn4 O13 C57 74.3(3)
O16 Mn4 O13 Ni3 121.48(16)
O18 Mn4 O13 Ni3 -65.71(15)
O14 Mn4 O13 Ni3 25.22(16)
O19 Mn4 O13 Ni3 -139.47(15)
N10 Ni3 O13 C57 -50.3(3)
N7 Ni3 O13 C57 125.6(3)
N8 Ni3 O13 C57 131.4(6)
N9 Ni3 O13 C57 29.5(3)
O12 Ni3 O13 C57 -136.1(3)
N10 Ni3 O13 Mn4 165.88(17)
N7 Ni3 O13 Mn4 -18.21(17)
N8 Ni3 O13 Mn4 -12.3(7)
N9 Ni3 O13 Mn4 -114.30(16)
O12 Ni3 O13 Mn4 80.10(15)
C37 N7 O14 Mn4 -167.7(3)
Ni3 N7 O14 Mn4 20.0(4)
O16 Mn4 O14 N7 -120.6(3)
O17 Mn4 O14 N7 154.2(3)
O13 Mn4 O14 N7 -27.1(3)
O18 Mn4 O14 N7 61.7(3)
O19 Mn4 O14 N7 52.8(6)
C50 C49 O16 Mn4 -138.5(4)
C54 C49 O16 Mn4 43.5(5)
O17 Mn4 O16 C49 160.6(3)
O13 Mn4 O16 C49 -26.3(3)
O14 Mn4 O16 C49 65.7(3)
O19 Mn4 O16 C49 -112.6(3)
C16 N4 O17 Mn4 -172.7(3)
Ni2 N4 O17 Mn4 14.9(4)
O16 Mn4 O17 N4 165.7(3)
O18 Mn4 O17 N4 -7.4(3)
O14 Mn4 O17 N4 -98.6(3)
O19 Mn4 O17 N4 66.2(3)
O17 Mn4 O18 Ni2 -0.78(17)
O13 Mn4 O18 Ni2 -173.67(16)
O14 Mn4 O18 Ni2 94.75(16)
O19 Mn4 O18 Ni2 -87.70(16)
O17 Mn4 O18 Mn2 102.09(14)
O13 Mn4 O18 Mn2 -70.80(13)
O14 Mn4 O18 Mn2 -162.38(13)
O19 Mn4 O18 Mn2 15.16(11)
N5 Ni2 O18 Mn4 -167.65(15)
N4 Ni2 O18 Mn4 5.36(16)
N6 Ni2 O18 Mn4 -88.26(18)
N3 Ni2 O18 Mn4 25.6(5)
O21 Ni2 O18 Mn4 108.92(16)
N5 Ni2 O18 Mn2 82.50(13)
N4 Ni2 O18 Mn2 -104.49(13)
N6 Ni2 O18 Mn2 161.89(13)
N3 Ni2 O18 Mn2 -84.2(4)
O21 Ni2 O18 Mn2 -0.93(10)
O21 Mn2 O18 Mn4 -119.96(14)
O6 Mn2 O18 Mn4 148.34(13)
O7 Mn2 O18 Mn4 69.95(14)
O19 Mn2 O18 Mn4 -17.21(13)
O5 Mn2 O18 Mn4 -31.5(5)
Ni4 Mn2 O18 Mn4 50.50(18)
Mn3 Mn2 O18 Mn4 105.71(11)
O21 Mn2 O18 Ni2 1.02(11)
O6 Mn2 O18 Ni2 -90.67(12)
O7 Mn2 O18 Ni2 -169.07(12)
O19 Mn2 O18 Ni2 103.77(13)
O5 Mn2 O18 Ni2 89.5(4)
Ni4 Mn2 O18 Ni2 171.49(4)
Mn3 Mn2 O18 Ni2 -133.31(9)
C70 N15 O19 Mn2 167.4(3)
Ni5 N15 O19 Mn2 -22.8(4)
C70 N15 O19 Mn4 23.9(6)
Ni5 N15 O19 Mn4 -166.28(19)
O21 Mn2 O19 N15 -58.9(3)
O6 Mn2 O19 N15 159.2(4)
O7 Mn2 O19 N15 124.2(3)
O5 Mn2 O19 N15 35.8(3)
O18 Mn2 O19 N15 -140.4(3)
Ni4 Mn2 O19 N15 76.9(3)
Mn3 Mn2 O19 N15 142.9(2)
O21 Mn2 O19 Mn4 95.93(13)
O6 Mn2 O19 Mn4 -45.9(5)
O7 Mn2 O19 Mn4 -81.00(13)
O5 Mn2 O19 Mn4 -169.40(13)
O18 Mn2 O19 Mn4 14.48(11)
Ni4 Mn2 O19 Mn4 -128.22(10)
Mn3 Mn2 O19 Mn4 -62.23(13)
O16 Mn4 O19 N15 -46.1(4)
O17 Mn4 O19 N15 38.1(4)
O13 Mn4 O19 N15 -138.7(4)
O18 Mn4 O19 N15 131.3(4)
O14 Mn4 O19 N15 140.5(4)
O16 Mn4 O19 Mn2 166.53(13)
O17 Mn4 O19 Mn2 -109.29(14)
O13 Mn4 O19 Mn2 73.87(14)
O18 Mn4 O19 Mn2 -16.09(12)
O14 Mn4 O19 Mn2 -6.9(5)
C22 N5 O20 Ni1 -169.1(3)
Ni2 N5 O20 Ni1 23.5(4)
N2 Ni1 O20 N5 79.1(3)
N1 Ni1 O20 N5 157.1(3)
O21 Ni1 O20 N5 -8.5(3)
Cl2 Ni1 O20 N5 -104.2(3)
O6 Mn2 O21 Ni2 94.19(13)
O19 Mn2 O21 Ni2 -75.65(13)
O5 Mn2 O21 Ni2 -165.13(12)
O18 Mn2 O21 Ni2 -1.04(11)
Ni4 Mn2 O21 Ni2 -172.13(4)
Mn3 Mn2 O21 Ni2 78.20(14)
O6 Mn2 O21 Ni1 -27.87(15)
O19 Mn2 O21 Ni1 162.29(13)
O5 Mn2 O21 Ni1 72.81(14)
O18 Mn2 O21 Ni1 -123.11(14)
Ni4 Mn2 O21 Ni1 65.80(17)
Mn3 Mn2 O21 Ni1 -43.86(18)
N5 Ni2 O21 Mn2 -106.92(14)
N4 Ni2 O21 Mn2 81.82(15)
N6 Ni2 O21 Mn2 -64.8(4)
N3 Ni2 O21 Mn2 161.95(14)
O18 Ni2 O21 Mn2 1.07(11)
N5 Ni2 O21 Ni1 13.51(15)
N4 Ni2 O21 Ni1 -157.75(15)
N6 Ni2 O21 Ni1 55.7(5)
N3 Ni2 O21 Ni1 -77.62(16)
O18 Ni2 O21 Ni1 121.50(15)
N2 Ni1 O21 Mn2 21.00(15)
O20 Ni1 O21 Mn2 107.43(15)
N1 Ni1 O21 Mn2 33.4(6)
O3 Ni1 O21 Mn2 -70.74(14)
Cl2 Ni1 O21 Mn2 -153.53(12)
N2 Ni1 O21 Ni2 -93.01(15)
O20 Ni1 O21 Ni2 -6.58(15)
N1 Ni1 O21 Ni2 -80.6(5)
O3 Ni1 O21 Ni2 175.25(14)
Cl2 Ni1 O21 Ni2 92.46(12)
C77 C82 O22 Mn1 -59.5(4)
C77 C82 O22 Ni5 78.8(4)
O23 Mn1 O22 C82 31.4(3)
O3 Mn1 O22 C82 -142.6(3)
Cl2 Mn1 O22 C82 -62.8(3)
Cl1 Mn1 O22 C82 125.9(3)
O23 Mn1 O22 Ni5 -112.07(15)
O3 Mn1 O22 Ni5 73.96(14)
Cl2 Mn1 O22 Ni5 153.72(11)
Cl1 Mn1 O22 Ni5 -17.61(10)
N15 Ni5 O22 C82 56.5(3)
N16 Ni5 O22 C82 -21.5(3)
O5 Ni5 O22 C82 143.9(3)
Cl1 Ni5 O22 C82 -121.7(3)
N15 Ni5 O22 Mn1 -162.19(15)
N16 Ni5 O22 Mn1 119.86(15)
O5 Ni5 O22 Mn1 -74.73(14)
Cl1 Ni5 O22 Mn1 19.66(11)
C77 C76 O23 Mn1 -29.9(4)
C81 C76 O23 Mn1 153.8(2)
O2 Mn1 O23 C76 -162.6(3)
O22 Mn1 O23 C76 11.5(3)
Cl2 Mn1 O23 C76 101.5(3)
Cl1 Mn1 O23 C76 -69.0(3)
C30 C29 C34 O9 99.4(6)
C28 C29 C34 O9 -80.2(7)

loop_
_platon_squeeze_void_nr
_platon_squeeze_void_average_x
_platon_squeeze_void_average_y
_platon_squeeze_void_average_z
_platon_squeeze_void_volume
_platon_squeeze_void_count_electrons
_platon_squeeze_void_content
1 -0.010 0.000 0.000 1815 357 ' '
